data_2013608
loop_
_publ_author_name
'Ulaganathan Venkatasubramanian'
'David Ellis'
'Georgina M. Rosair'
'Alan J. Welch'

_publ_section_title
;
 Crystal engineering with heteroboranes. II.
 1,2-Dicarboxy-1,2-dicarba-<i>closo</i>-dodecaborane(12) ethanol
 hemisolvate
;
_journal_issue 10
_journal_name_full 'Acta Crystallographica Section C'
_journal_page_first o559
_journal_page_last o561
_journal_paper_doi 10.1107/S0108270103017608
_journal_volume 59
_journal_year 2003
_chemical_formula_moiety 'C4 H12 B10 O4, 0.5C2 H6 O'
_chemical_formula_sum 'C5 H15 B10 O4.5'
_chemical_formula_weight 255.27
_chemical_name_systematic
;
1,2-Dicarboxy-1,2-dicarba-closo-dodecaborane(12)
;
_space_group_IT_number 2
_symmetry_cell_setting triclinic
_symmetry_space_group_name_Hall '-P 1'
_symmetry_space_group_name_H-M 'P -1'
_atom_sites_solution_hydrogens geom
_atom_sites_solution_primary direct
_atom_sites_solution_secondary difmap
_audit_creation_method SHELXL-97
_cell_angle_alpha 76.390(5)
_cell_angle_beta 73.260(5)
_cell_angle_gamma 76.620(5)
_cell_formula_units_Z 8
_cell_length_a 12.133(5)
_cell_length_b 12.658(5)
_cell_length_c 19.104(5)
_cell_measurement_reflns_used 40
_cell_measurement_temperature 160
_cell_measurement_theta_max 24.896
_cell_measurement_theta_min 9.212
_cell_volume 2688.2(17)
_computing_cell_refinement XSCANS
_computing_data_collection 'XSCANS (Siemens, 1996)'
_computing_data_reduction XSCANS
_computing_molecular_graphics 'SHELXTL (Bruker, 1999)'
_computing_publication_material SHELXTL
_computing_structure_refinement 'SHELXL97 (Sheldrick, 1997)'
_computing_structure_solution 'SHELXS97 (Sheldrick, 1997)'
_diffrn_ambient_temperature 293(2)
_diffrn_measured_fraction_theta_full 0.992
_diffrn_measured_fraction_theta_max 0.992
_diffrn_measurement_device_type 'Bruker P4'
_diffrn_measurement_method \w
_diffrn_radiation_monochromator graphite
_diffrn_radiation_source 'fine-focus sealed tube'
_diffrn_radiation_type MoK\a
_diffrn_radiation_wavelength 0.71069
_diffrn_reflns_av_R_equivalents 0.0793
_diffrn_reflns_av_sigmaI/netI 0.0554
_diffrn_reflns_limit_h_max 1
_diffrn_reflns_limit_h_min -14
_diffrn_reflns_limit_k_max 14
_diffrn_reflns_limit_k_min -14
_diffrn_reflns_limit_l_max 22
_diffrn_reflns_limit_l_min -22
_diffrn_reflns_number 10856
_diffrn_reflns_theta_full 25.00
_diffrn_reflns_theta_max 25.0
_diffrn_reflns_theta_min 1.86
_diffrn_standards_decay_% 0
_diffrn_standards_interval_count 97
_diffrn_standards_number 3
_exptl_absorpt_coefficient_mu 0.083
_exptl_absorpt_correction_type none
_exptl_crystal_colour Colourless
_exptl_crystal_density_diffrn 1.250
_exptl_crystal_density_method 'not measured'
_exptl_crystal_description 'multifaceted block'
_exptl_crystal_F_000 1048
_exptl_crystal_size_max 0.5
_exptl_crystal_size_mid 0.5
_exptl_crystal_size_min 0.5
_refine_diff_density_max 0.552
_refine_diff_density_min -0.467
_refine_ls_extinction_method none
_refine_ls_goodness_of_fit_ref 1.027
_refine_ls_hydrogen_treatment mixed
_refine_ls_matrix_type full
_refine_ls_number_parameters 755
_refine_ls_number_reflns 9408
_refine_ls_number_restraints 2
_refine_ls_restrained_S_all 1.029
_refine_ls_R_factor_all 0.0638
_refine_ls_R_factor_gt 0.0523
_refine_ls_shift/su_max 0.001
_refine_ls_shift/su_mean 0.000
_refine_ls_structure_factor_coef Fsqd
_refine_ls_weighting_details 'calc w = 1/[\s^2^(Fo^2^)+(0.0661P)^2^+1.6557P] where P = (Fo^2^+2Fc^2^)/3'
_refine_ls_weighting_scheme calc
_refine_ls_wR_factor_gt 0.1343
_refine_ls_wR_factor_ref 0.1437
_reflns_number_gt 7890
_reflns_number_total 9408
_reflns_threshold_expression I>2\s(I)
_cod_data_source_file gg1173.cif
_cod_data_source_block I
_cod_depositor_comments
;
The following automatic conversions were performed:
'_symmetry_cell_setting' value 'Triclinic' changed to 'triclinic'
according to '/home/saulius/struct/CIF-dictionaries/cif_core.dic'
dictionary named 'cif_core.dic' version 2.4.1 from 2010-06-29.

Automatic conversion script
Id: cif_fix_enum 1527 2010-12-29 10:47:43Z saulius 

The following automatic conversions were performed:

'_symmetry_cell_setting' value 'Triclinic' changed to 'triclinic'
according to /home/saulius/struct/CIF-dictionaries/cif_core.dic
dictionary named 'cif_core.dic' version 2.4.1 from 2010-06-29.

Automatic conversion script
Id: cif_fix_values 1715 2011-07-08 13:25:40Z adriana 
;
_cod_database_code 2013608
_cod_database_fobs_code 2013608

loop_
_symmetry_equiv_pos_as_xyz
'x, y, z'
'-x, -y, -z'

loop_
_atom_site_label
_atom_site_fract_x
_atom_site_fract_y
_atom_site_fract_z
_atom_site_U_iso_or_equiv
_atom_site_adp_type
_atom_site_calc_flag
_atom_site_refinement_flags
_atom_site_occupancy
_atom_site_disorder_assembly
_atom_site_disorder_group
_atom_site_type_symbol
C1A 0.87949(16) 0.41445(15) 0.16410(10) 0.0216(4) Uani d . 1 . . C
C3A 0.84565(16) 0.35642(15) 0.11406(10) 0.0231(4) Uani d . 1 . . C
O1A 0.77804(14) 0.28518(13) 0.15099(8) 0.0355(4) Uani d . 1 . . O
O2A 0.88703(12) 0.37187(11) 0.04748(7) 0.0279(3) Uani d . 1 . . O
H1A 0.764(3) 0.249(3) 0.1220(18) 0.064(9) Uiso d . 1 . . H
C2A 0.80143(16) 0.53257(15) 0.18640(10) 0.0235(4) Uani d . 1 . . C
C4A 0.69417(17) 0.57576(17) 0.15617(11) 0.0277(4) Uani d . 1 . . C
O3A 0.63971(14) 0.67026(13) 0.17529(10) 0.0417(4) Uani d . 1 . . O
O4A 0.66511(13) 0.52483(14) 0.12057(9) 0.0402(4) Uani d . 1 . . O
H2A 0.572(3) 0.695(3) 0.1586(18) 0.071(10) Uiso d . 1 . . H
B3A 0.7940(2) 0.41434(19) 0.25444(12) 0.0262(5) Uani d . 1 . . B
H3A 0.7166 0.3747 0.2794 0.031 Uiso calc R 1 . . H
B4A 0.9392(2) 0.33693(18) 0.23435(12) 0.0264(5) Uani d . 1 . . B
H4A 0.9554 0.2461 0.2471 0.032 Uiso calc R 1 . . H
B5A 1.02513(19) 0.41123(18) 0.15309(13) 0.0262(5) Uani d . 1 . . B
H5A 1.0965 0.3680 0.1139 0.031 Uiso calc R 1 . . H
B6A 0.93440(19) 0.53490(18) 0.12099(13) 0.0253(4) Uani d . 1 . . B
H6A 0.9454 0.5713 0.0617 0.030 Uiso calc R 1 . . H
B7A 0.8935(2) 0.4196(2) 0.30508(13) 0.0313(5) Uani d . 1 . . B
H7A 0.8809 0.3825 0.3644 0.038 Uiso calc R 1 . . H
B8A 1.0361(2) 0.41717(19) 0.24279(14) 0.0301(5) Uani d . 1 . . B
H8A 1.1158 0.3783 0.2620 0.036 Uiso calc R 1 . . H
B9A 1.0324(2) 0.53934(19) 0.17301(14) 0.0295(5) Uani d . 1 . . B
H9A 1.1093 0.5797 0.1471 0.035 Uiso calc R 1 . . H
B10A 0.8883(2) 0.61715(19) 0.19235(14) 0.0287(5) Uani d . 1 . . B
H10A 0.8705 0.7079 0.1787 0.034 Uiso calc R 1 . . H
B11A 0.8025(2) 0.5435(2) 0.27361(13) 0.0296(5) Uani d . 1 . . B
H11A 0.7297 0.5872 0.3118 0.036 Uiso calc R 1 . . H
B12A 0.9515(2) 0.5442(2) 0.26719(14) 0.0312(5) Uani d . 1 . . B
H12A 0.9763 0.5876 0.3023 0.037 Uiso calc R 1 . . H
C1B 0.80491(16) 0.08637(16) 0.95305(10) 0.0225(4) Uani d . 1 . . C
C3B 0.81270(16) 0.17023(16) 0.99653(10) 0.0230(4) Uani d . 1 . . C
O1B 0.89922(12) 0.22306(12) 0.96455(8) 0.0277(3) Uani d . 1 . . O
O2B 0.74654(13) 0.17742(13) 1.05716(8) 0.0356(4) Uani d . 1 . . O
H2B 0.626(3) 0.368(3) 0.9106(19) 0.074(10) Uiso d . 1 . . H
C2B 0.71410(16) 0.11886(16) 0.89773(10) 0.0220(4) Uani d . 1 . . C
C4B 0.64110(17) 0.23362(17) 0.88956(11) 0.0274(4) Uani d . 1 . . C
O3B 0.67653(14) 0.30401(13) 0.91270(10) 0.0414(4) Uani d . 1 . . O
O4B 0.55901(15) 0.25055(15) 0.86251(11) 0.0489(5) Uani d . 1 . . O
H1B 0.894(3) 0.271(3) 0.9951(17) 0.058(8) Uiso d . 1 . . H
B3B 0.86340(18) 0.10745(19) 0.85806(12) 0.0237(4) Uani d . 1 . . B
H3B 0.9083 0.1764 0.8259 0.028 Uiso calc R 1 . . H
B4B 0.9266(2) -0.00301(19) 0.91993(14) 0.0298(5) Uani d . 1 . . B
H4B 1.0141 -0.0061 0.9272 0.036 Uiso calc R 1 . . H
B5B 0.8120(2) -0.04820(19) 0.99628(14) 0.0331(5) Uani d . 1 . . B
H5B 0.8257 -0.0800 1.0524 0.040 Uiso calc R 1 . . H
B6B 0.6759(2) 0.0331(2) 0.98241(12) 0.0288(5) Uani d . 1 . . B
H6B 0.6021 0.0552 1.0289 0.035 Uiso calc R 1 . . H
B7B 0.76969(19) 0.05344(19) 0.82298(12) 0.0253(5) Uani d . 1 . . B
H7B 0.7549 0.0875 0.7673 0.030 Uiso calc R 1 . . H
B8B 0.9052(2) -0.0274(2) 0.83689(14) 0.0308(5) Uani d . 1 . . B
H8B 0.9790 -0.0470 0.7898 0.037 Uiso calc R 1 . . H
B9B 0.8739(2) -0.1234(2) 0.92234(15) 0.0369(6) Uani d . 1 . . B
H9B 0.9280 -0.2058 0.9306 0.044 Uiso calc R 1 . . H
B10B 0.7183(2) -0.1013(2) 0.96112(14) 0.0367(6) Uani d . 1 . . B
H10B 0.6716 -0.1685 0.9943 0.044 Uiso calc R 1 . . H
B11B 0.6554(2) 0.0075(2) 0.89939(13) 0.0288(5) Uani d . 1 . . B
H11B 0.5674 0.0119 0.8924 0.035 Uiso calc R 1 . . H
B12B 0.7773(2) -0.0895(2) 0.86255(14) 0.0321(5) Uani d . 1 . . B
H12B 0.7690 -0.1498 0.8321 0.039 Uiso calc R 1 . . H
C2C 0.70912(16) 0.39817(15) 0.57034(10) 0.0218(4) Uani d . 1 . . C
C4C 0.73714(17) 0.30225(16) 0.53003(11) 0.0264(4) Uani d . 1 . . C
O3C 0.65715(14) 0.30716(14) 0.49585(9) 0.0391(4) Uani d . 1 . . O
O4C 0.82445(13) 0.23312(13) 0.53090(9) 0.0382(4) Uani d . 1 . . O
H2C 0.673(3) 0.257(3) 0.4698(17) 0.055(8) Uiso d . 1 . . H
C1C 0.80456(15) 0.40454(15) 0.61521(10) 0.0195(4) Uani d . 1 . . C
C3C 0.91227(16) 0.31531(15) 0.61973(10) 0.0211(4) Uani d . 1 . . C
O1C 1.00300(12) 0.33207(12) 0.56445(8) 0.0282(3) Uani d . 1 . . O
O2C 0.91133(11) 0.24312(11) 0.67419(8) 0.0287(3) Uani d . 1 . . O
H1C 1.060(3) 0.283(3) 0.580(2) 0.095(13) Uiso d . 1 . . H
B3C 0.67198(18) 0.36717(18) 0.66678(12) 0.0226(4) Uani d . 1 . . B
H3C 0.6606 0.2851 0.7002 0.027 Uiso calc R 1 . . H
B4C 0.73675(18) 0.45991(18) 0.69335(12) 0.0232(4) Uani d . 1 . . B
H4C 0.7666 0.4376 0.7450 0.028 Uiso calc R 1 . . H
B5C 0.81527(19) 0.53836(17) 0.61105(12) 0.0229(4) Uani d . 1 . . B
H5C 0.8954 0.5660 0.6099 0.027 Uiso calc R 1 . . H
B6C 0.79984(19) 0.49602(17) 0.53189(12) 0.0227(4) Uani d . 1 . . B
H6C 0.8693 0.4953 0.4801 0.027 Uiso calc R 1 . . H
B7C 0.58603(19) 0.49152(19) 0.69324(12) 0.0268(5) Uani d . 1 . . B
H7C 0.5168 0.4906 0.7452 0.032 Uiso calc R 1 . . H
B8C 0.6741(2) 0.59699(18) 0.65947(13) 0.0265(5) Uani d . 1 . . B
H8C 0.6619 0.6645 0.6897 0.032 Uiso calc R 1 . . H
B9C 0.7126(2) 0.61884(18) 0.56019(12) 0.0262(5) Uani d . 1 . . B
H9C 0.7254 0.7002 0.5261 0.031 Uiso calc R 1 . . H
B10C 0.64781(19) 0.52730(18) 0.53279(12) 0.0261(5) Uani d . 1 . . B
H10C 0.6191 0.5478 0.4808 0.031 Uiso calc R 1 . . H
B11C 0.56992(19) 0.44873(19) 0.61512(13) 0.0263(5) Uani d . 1 . . B
H11C 0.4913 0.4189 0.6158 0.032 Uiso calc R 1 . . H
B12C 0.57042(19) 0.59045(19) 0.61114(13) 0.0274(5) Uani d . 1 . . B
H12C 0.4913 0.6536 0.6100 0.033 Uiso calc R 1 . . H
C1D 0.69332(16) 0.92239(15) 0.32174(10) 0.0203(4) Uani d . 1 . . C
C3D 0.80831(16) 0.85873(15) 0.33856(10) 0.0230(4) Uani d . 1 . . C
O1D 0.89437(12) 0.85515(12) 0.27919(8) 0.0296(3) Uani d . 1 . . O
O2D 0.81398(13) 0.81450(14) 0.40108(8) 0.0416(4) Uani d . 1 . . O
H1D 0.956(3) 0.825(2) 0.2946(15) 0.049(8) Uiso d . 1 . . H
C2D 0.64399(16) 1.04748(15) 0.34206(10) 0.0210(4) Uani d . 1 . . C
C4D 0.71751(18) 1.09404(16) 0.37530(11) 0.0280(4) Uani d . 1 . . C
O3D 0.82782(14) 1.05801(15) 0.35447(10) 0.0456(4) Uani d . 1 . . O
O4D 0.67091(15) 1.15799(15) 0.41703(11) 0.0536(5) Uani d . 1 . . O
H2D 0.875(3) 1.089(3) 0.379(2) 0.093(12) Uiso d . 1 . . H
B3D 0.69782(18) 1.03334(17) 0.24879(11) 0.0219(4) Uani d . 1 . . B
H3D 0.7780 1.0601 0.2113 0.026 Uiso calc R 1 . . H
B4D 0.6541(2) 0.90980(19) 0.24563(12) 0.0262(5) Uani d . 1 . . B
H4D 0.7061 0.8567 0.2053 0.031 Uiso calc R 1 . . H
B5D 0.5814(2) 0.85298(19) 0.33786(13) 0.0289(5) Uani d . 1 . . B
H5D 0.5875 0.7632 0.3567 0.035 Uiso calc R 1 . . H
B6D 0.57736(19) 0.94011(19) 0.39952(12) 0.0262(5) Uani d . 1 . . B
H6D 0.5814 0.9078 0.4576 0.031 Uiso calc R 1 . . H
B7D 0.56853(19) 1.12896(18) 0.28022(12) 0.0240(4) Uani d . 1 . . B
H7D 0.5655 1.2186 0.2625 0.029 Uiso calc R 1 . . H
B8D 0.57080(19) 1.04132(19) 0.21890(12) 0.0268(5) Uani d . 1 . . B
H8D 0.5678 1.0743 0.1607 0.032 Uiso calc R 1 . . H
B9D 0.4986(2) 0.9295(2) 0.27327(14) 0.0317(5) Uani d . 1 . . B
H9E 0.4488 0.8897 0.2502 0.038 Uiso calc R 1 . . H
B10D 0.4521(2) 0.9483(2) 0.36797(13) 0.0315(5) Uani d . 1 . . B
H9D 0.3728 0.9208 0.4061 0.038 Uiso calc R 1 . . H
B11D 0.49473(19) 1.07169(19) 0.37151(12) 0.0270(5) Uani d . 1 . . B
H10D 0.4439 1.1248 0.4120 0.032 Uiso calc R 1 . . H
B12D 0.44594(19) 1.0648(2) 0.29399(12) 0.0274(5) Uani d . 1 . . B
H11D 0.3621 1.1129 0.2841 0.033 Uiso calc R 1 . . H
C11 0.5838(6) 0.5891(3) 0.8793(3) 0.124(2) Uani d D 1 . . C
H11H 0.6299 0.5896 0.8285 0.148 Uiso calc R 1 A 1 H
H11J 0.5148 0.6456 0.8776 0.148 Uiso calc R 1 A 1 H
C12A 0.6407(10) 0.6175(10) 0.9126(6) 0.097(4) Uani d PD 0.488(14) B 1 C
H12H 0.7224 0.5914 0.8934 0.146 Uiso calc PR 0.488(14) B 1 H
H12I 0.6181 0.5868 0.9645 0.146 Uiso calc PR 0.488(14) B 1 H
H12J 0.6265 0.6966 0.9061 0.146 Uiso calc PR 0.488(14) B 1 H
C12B 0.5523(12) 0.6748(6) 0.9092(6) 0.105(5) Uani d PD 0.512(14) B 2 C
H12K 0.5827 0.6613 0.9522 0.157 Uiso calc PR 0.512(14) B 2 H
H12L 0.4685 0.6918 0.9236 0.157 Uiso calc PR 0.512(14) B 2 H
H12M 0.5820 0.7359 0.8742 0.157 Uiso calc PR 0.512(14) B 2 H
H1S 0.479(3) 0.486(3) 0.895(2) 0.093(13) Uiso d . 1 . . H
O1S 0.54634(17) 0.48661(14) 0.90531(12) 0.0510(5) Uani d . 1 B . O
C21 0.0736(2) 0.1041(3) 0.39122(18) 0.0642(8) Uani d . 1 . . C
H21B 0.0890 0.1480 0.3416 0.077 Uiso calc R 1 . . H
H21A 0.1081 0.0280 0.3870 0.077 Uiso calc R 1 . . H
C22 0.1303(3) 0.1400(4) 0.4351(2) 0.0775(11) Uani d . 1 . . C
H22A 0.2127 0.1320 0.4124 0.116 Uiso calc R 1 . . H
H22C 0.1174 0.0959 0.4841 0.116 Uiso calc R 1 . . H
H22B 0.0989 0.2161 0.4383 0.116 Uiso calc R 1 . . H
O2S -0.04894(16) 0.1112(2) 0.41903(14) 0.0657(7) Uani d . 1 . . O
H2S -0.076(3) 0.143(3) 0.449(2) 0.070(11) Uiso d . 1 . . H

loop_
_atom_site_aniso_label
_atom_site_aniso_U_11
_atom_site_aniso_U_22
_atom_site_aniso_U_33
_atom_site_aniso_U_12
_atom_site_aniso_U_13
_atom_site_aniso_U_23
C1A 0.0208(9) 0.0197(9) 0.0227(9) -0.0001(7) -0.0041(7) -0.0060(7)
C3A 0.0220(9) 0.0234(9) 0.0240(10) -0.0014(7) -0.0059(7) -0.0065(7)
O1A 0.0460(9) 0.0419(9) 0.0250(7) -0.0245(7) -0.0026(6) -0.0094(7)
O2A 0.0335(7) 0.0295(7) 0.0215(7) -0.0080(6) -0.0037(6) -0.0073(6)
C2A 0.0217(9) 0.0222(9) 0.0261(10) 0.0014(7) -0.0064(8) -0.0080(7)
C4A 0.0227(9) 0.0289(10) 0.0301(10) 0.0005(8) -0.0075(8) -0.0064(8)
O3A 0.0329(8) 0.0315(8) 0.0689(11) 0.0099(7) -0.0280(8) -0.0209(8)
O4A 0.0334(8) 0.0481(9) 0.0456(9) 0.0089(7) -0.0196(7) -0.0247(8)
B3A 0.0289(11) 0.0286(12) 0.0189(10) -0.0024(9) -0.0038(8) -0.0055(9)
B4A 0.0306(12) 0.0227(11) 0.0264(11) 0.0014(9) -0.0118(9) -0.0055(9)
B5A 0.0222(11) 0.0248(11) 0.0326(12) 0.0003(8) -0.0076(9) -0.0102(9)
B6A 0.0235(11) 0.0236(11) 0.0286(11) -0.0044(8) -0.0051(9) -0.0059(9)
B7A 0.0363(13) 0.0332(13) 0.0264(11) -0.0002(10) -0.0121(10) -0.0095(10)
B8A 0.0285(12) 0.0281(12) 0.0382(13) 0.0036(9) -0.0164(10) -0.0125(10)
B9A 0.0256(11) 0.0266(12) 0.0398(13) -0.0019(9) -0.0110(10) -0.0118(10)
B10A 0.0281(11) 0.0244(11) 0.0373(12) -0.0003(9) -0.0122(10) -0.0115(9)
B11A 0.0300(12) 0.0327(12) 0.0284(12) 0.0020(9) -0.0092(9) -0.0149(10)
B12A 0.0323(12) 0.0303(12) 0.0354(13) 0.0025(10) -0.0148(10) -0.0145(10)
C1B 0.0219(9) 0.0254(10) 0.0227(9) -0.0037(7) -0.0105(7) -0.0033(7)
C3B 0.0235(9) 0.0252(10) 0.0223(9) -0.0027(7) -0.0106(8) -0.0033(7)
O1B 0.0287(7) 0.0315(8) 0.0268(7) -0.0105(6) -0.0055(6) -0.0091(6)
O2B 0.0381(8) 0.0473(9) 0.0259(8) -0.0190(7) 0.0002(6) -0.0141(6)
C2B 0.0198(9) 0.0286(10) 0.0198(9) -0.0034(7) -0.0083(7) -0.0052(7)
C4B 0.0228(10) 0.0351(11) 0.0230(9) 0.0002(8) -0.0064(8) -0.0070(8)
O3B 0.0407(9) 0.0292(8) 0.0625(11) 0.0054(7) -0.0303(8) -0.0134(7)
O4B 0.0398(9) 0.0487(10) 0.0689(12) 0.0142(8) -0.0364(9) -0.0239(9)
B3B 0.0196(10) 0.0300(11) 0.0220(10) -0.0029(8) -0.0047(8) -0.0077(9)
B4B 0.0295(12) 0.0249(11) 0.0399(13) 0.0017(9) -0.0180(10) -0.0097(10)
B5B 0.0482(15) 0.0253(12) 0.0323(12) -0.0100(10) -0.0235(11) 0.0025(9)
B6B 0.0314(12) 0.0379(13) 0.0210(10) -0.0165(10) -0.0079(9) -0.0008(9)
B7B 0.0264(11) 0.0312(12) 0.0218(10) -0.0051(9) -0.0082(8) -0.0085(9)
B8B 0.0283(12) 0.0313(12) 0.0370(13) 0.0003(9) -0.0119(10) -0.0148(10)
B9B 0.0495(15) 0.0225(12) 0.0481(15) -0.0011(10) -0.0292(12) -0.0082(10)
B10B 0.0520(16) 0.0332(13) 0.0332(13) -0.0181(11) -0.0205(11) 0.0010(10)
B11B 0.0305(12) 0.0352(12) 0.0259(11) -0.0126(10) -0.0101(9) -0.0050(9)
B12B 0.0396(13) 0.0290(12) 0.0352(13) -0.0078(10) -0.0174(10) -0.0082(10)
C2C 0.0214(9) 0.0232(9) 0.0230(9) -0.0020(7) -0.0104(7) -0.0042(7)
C4C 0.0284(10) 0.0262(10) 0.0283(10) -0.0038(8) -0.0106(8) -0.0084(8)
O3C 0.0405(9) 0.0388(9) 0.0508(10) 0.0052(7) -0.0271(8) -0.0250(8)
O4C 0.0374(9) 0.0336(8) 0.0517(10) 0.0073(7) -0.0217(7) -0.0229(7)
C1C 0.0201(9) 0.0212(9) 0.0183(8) -0.0014(7) -0.0071(7) -0.0049(7)
C3C 0.0202(9) 0.0218(9) 0.0232(9) -0.0013(7) -0.0085(7) -0.0063(8)
O1C 0.0222(7) 0.0314(8) 0.0247(7) 0.0020(6) -0.0041(6) -0.0016(6)
O2C 0.0239(7) 0.0270(7) 0.0296(7) -0.0007(5) -0.0079(6) 0.0034(6)
B3C 0.0191(10) 0.0253(11) 0.0229(10) -0.0021(8) -0.0067(8) -0.0035(8)
B4C 0.0230(10) 0.0265(11) 0.0204(10) -0.0002(8) -0.0068(8) -0.0069(8)
B5C 0.0248(10) 0.0210(10) 0.0247(10) -0.0021(8) -0.0092(8) -0.0059(8)
B6C 0.0254(10) 0.0212(10) 0.0213(10) -0.0019(8) -0.0086(8) -0.0022(8)
B7C 0.0214(10) 0.0302(12) 0.0268(11) 0.0001(9) -0.0056(8) -0.0063(9)
B8C 0.0277(11) 0.0242(11) 0.0288(11) 0.0012(9) -0.0088(9) -0.0105(9)
B9C 0.0281(11) 0.0207(11) 0.0279(11) 0.0001(9) -0.0094(9) -0.0021(9)
B10C 0.0262(11) 0.0253(11) 0.0271(11) 0.0014(9) -0.0121(9) -0.0042(9)
B11C 0.0210(10) 0.0279(11) 0.0308(11) -0.0002(9) -0.0092(9) -0.0074(9)
B12C 0.0250(11) 0.0259(11) 0.0309(12) 0.0038(9) -0.0107(9) -0.0076(9)
C1D 0.0216(9) 0.0193(9) 0.0193(9) -0.0015(7) -0.0045(7) -0.0050(7)
C3D 0.0227(9) 0.0202(9) 0.0248(10) -0.0007(7) -0.0072(7) -0.0030(7)
O1D 0.0213(7) 0.0360(8) 0.0244(7) 0.0049(6) -0.0031(6) -0.0047(6)
O2D 0.0279(8) 0.0545(10) 0.0261(8) 0.0086(7) -0.0052(6) 0.0068(7)
C2D 0.0217(9) 0.0197(9) 0.0204(9) 0.0025(7) -0.0058(7) -0.0069(7)
C4D 0.0332(11) 0.0250(10) 0.0287(10) 0.0013(8) -0.0145(8) -0.0082(8)
O3D 0.0284(8) 0.0620(11) 0.0596(11) -0.0054(7) -0.0125(7) -0.0370(9)
O4D 0.0483(10) 0.0538(11) 0.0776(13) 0.0164(8) -0.0356(9) -0.0478(10)
B3D 0.0250(10) 0.0226(10) 0.0163(9) -0.0013(8) -0.0060(8) -0.0020(8)
B4D 0.0277(11) 0.0279(11) 0.0256(11) -0.0008(9) -0.0088(9) -0.0110(9)
B5D 0.0274(11) 0.0236(11) 0.0356(12) -0.0069(9) -0.0078(9) -0.0028(9)
B6D 0.0224(10) 0.0285(11) 0.0215(10) -0.0005(9) -0.0019(8) -0.0010(9)
B7D 0.0238(10) 0.0226(11) 0.0246(10) 0.0015(8) -0.0096(8) -0.0034(8)
B8D 0.0263(11) 0.0333(12) 0.0217(10) -0.0008(9) -0.0098(9) -0.0062(9)
B9D 0.0271(12) 0.0336(13) 0.0392(13) -0.0063(10) -0.0128(10) -0.0093(10)
B10D 0.0226(11) 0.0339(13) 0.0325(12) -0.0031(9) -0.0057(9) 0.0012(10)
B11D 0.0226(11) 0.0304(12) 0.0237(11) 0.0055(9) -0.0053(8) -0.0070(9)
B12D 0.0210(10) 0.0334(12) 0.0268(11) -0.0012(9) -0.0079(9) -0.0044(9)
C11 0.236(7) 0.057(2) 0.106(3) -0.064(3) -0.063(4) -0.006(2)
C12A 0.075(7) 0.092(8) 0.134(8) -0.038(6) -0.020(5) -0.021(6)
C12B 0.117(10) 0.043(4) 0.133(8) -0.034(5) 0.036(6) -0.038(4)
O1S 0.0538(11) 0.0297(9) 0.0796(13) 0.0035(8) -0.0336(10) -0.0186(8)
C21 0.0377(14) 0.096(2) 0.0672(19) -0.0103(15) -0.0183(13) -0.0242(17)
C22 0.0393(15) 0.124(3) 0.087(2) -0.0177(17) -0.0112(15) -0.054(2)
O2S 0.0305(9) 0.1017(18) 0.0877(16) -0.0005(10) -0.0183(10) -0.0672(15)

loop_
_atom_type_symbol
_atom_type_description
_atom_type_scat_dispersion_real
_atom_type_scat_dispersion_imag
_atom_type_scat_source
C C 0.0033 0.0016 'International Tables Vol C Tables 4.2.6.8 and 6.1.1.4'
H H 0.0000 0.0000 'International Tables Vol C Tables 4.2.6.8 and 6.1.1.4'
O O 0.0106 0.0060 'International Tables Vol C Tables 4.2.6.8 and 6.1.1.4'
B B 0.0013 0.0007 'International Tables Vol C Tables 4.2.6.8 and 6.1.1.4'

loop_
_geom_angle_atom_site_label_1
_geom_angle_atom_site_label_2
_geom_angle_atom_site_label_3
_geom_angle
_geom_angle_publ_flag
C3A C1A C2A 121.07(15) y
C3A C1A B4A 119.05(15) ?
C2A C1A B4A 111.26(14) ?
C3A C1A B5A 117.61(15) ?
C2A C1A B5A 110.91(14) ?
B4A C1A B5A 63.39(13) ?
C3A C1A B6A 115.83(15) ?
C2A C1A B6A 61.57(12) ?
B4A C1A B6A 115.18(15) ?
B5A C1A B6A 62.32(12) ?
C3A C1A B3A 118.51(16) ?
C2A C1A B3A 61.59(12) ?
B4A C1A B3A 62.61(12) ?
B5A C1A B3A 115.10(15) ?
B6A C1A B3A 115.19(15) ?
O2A C3A C1A 121.00(17) ?
O1A C3A C1A 112.97(16) ?
C3A O1A H1A 112(2) ?
C4A C2A C1A 115.75(15) y
O2A C3A O1A 125.80(18) y
C4A C2A B11A 122.20(16) ?
C1A C2A B11A 111.34(15) ?
C4A C2A B10A 122.59(16) ?
C1A C2A B10A 111.34(15) ?
B11A C2A B10A 63.15(13) ?
C4A C2A B6A 115.58(16) ?
C1A C2A B6A 61.59(11) ?
B11A C2A B6A 115.27(15) ?
B10A C2A B6A 62.76(13) ?
C4A C2A B3A 115.14(16) ?
C1A C2A B3A 61.68(11) ?
B11A C2A B3A 62.56(13) ?
B10A C2A B3A 115.06(15) ?
B6A C2A B3A 115.29(15) ?
O4A C4A O3A 126.73(19) y
O4A C4A C2A 121.93(18) ?
O3A C4A C2A 111.32(17) ?
C4A O3A H2A 111(2) ?
C2A B3A C1A 56.73(11) ?
C2A B3A B7A 103.86(16) ?
C1A B3A B7A 103.89(16) ?
C2A B3A B4A 103.49(15) ?
C1A B3A B4A 57.72(11) ?
B7A B3A B4A 60.26(13) ?
C2A B3A B11A 57.93(12) ?
C1A B3A B11A 103.70(15) ?
B7A B3A B11A 60.12(13) ?
B4A B3A B11A 107.78(16) ?
C2A B3A H3A 125.4 ?
C1A B3A H3A 125.3 ?
B7A B3A H3A 123.1 ?
B4A B3A H3A 122.5 ?
B11A B3A H3A 122.4 ?
C1A B4A B8A 104.24(16) ?
C1A B4A B7A 104.71(15) ?
B8A B4A B7A 60.31(13) ?
C1A B4A B3A 59.67(11) ?
B8A B4A B3A 107.98(16) ?
B7A B4A B3A 59.40(12) ?
C1A B4A B5A 58.50(12) ?
B8A B4A B5A 59.58(13) ?
B7A B4A B5A 107.98(16) ?
B3A B4A B5A 108.69(15) ?
C1A B4A H4A 124.7 ?
B8A B4A H4A 122.6 ?
B7A B4A H4A 122.5 ?
B3A B4A H4A 121.1 ?
B5A B4A H4A 121.4 ?
C1A B5A B8A 104.20(15) ?
C1A B5A B9A 104.81(15) ?
B8A B5A B9A 60.46(13) ?
C1A B5A B6A 59.52(12) ?
B8A B5A B6A 108.35(15) ?
B9A B5A B6A 59.74(12) ?
C1A B5A B4A 58.10(12) ?
B8A B5A B4A 59.93(13) ?
B9A B5A B4A 108.35(16) ?
B6A B5A B4A 108.51(15) ?
C1A B5A H5A 125.0 ?
B8A B5A H5A 122.4 ?
B9A B5A H5A 122.2 ?
B6A B5A H5A 121.0 ?
B4A B5A H5A 121.4 ?
C2A B6A C1A 56.83(11) ?
C2A B6A B9A 103.77(16) ?
C1A B6A B9A 103.96(15) ?
C2A B6A B5A 103.85(15) ?
C1A B6A B5A 58.16(12) ?
B9A B6A B5A 59.98(13) ?
C2A B6A B10A 57.91(12) ?
C1A B6A B10A 103.70(15) ?
B9A B6A B10A 59.87(13) ?
B5A B6A B10A 107.49(16) ?
C2A B6A H6A 125.2 ?
C1A B6A H6A 125.1 ?
B9A B6A H6A 123.3 ?
B5A B6A H6A 122.4 ?
B10A B6A H6A 122.6 ?
B3A B7A B11A 60.42(13) ?
B3A B7A B12A 108.36(16) ?
B11A B7A B12A 59.76(14) ?
B3A B7A B4A 60.34(12) ?
B11A B7A B4A 108.08(16) ?
B12A B7A B4A 107.58(17) ?
B3A B7A B8A 108.28(16) ?
B11A B7A B8A 107.54(17) ?
B12A B7A B8A 59.67(13) ?
B4A B7A B8A 59.75(13) ?
B3A B7A H7A 121.1 ?
B11A B7A H7A 121.8 ?
B12A B7A H7A 121.9 ?
B4A B7A H7A 121.8 ?
B8A B7A H7A 122.0 ?
B5A B8A B12A 108.08(16) ?
B5A B8A B4A 60.49(12) ?
B12A B8A B4A 107.96(16) ?
B5A B8A B9A 59.78(13) ?
B12A B8A B9A 60.27(13) ?
B4A B8A B9A 108.26(16) ?
B5A B8A B7A 108.41(16) ?
B12A B8A B7A 59.95(14) ?
B4A B8A B7A 59.95(13) ?
B9A B8A B7A 108.32(16) ?
B5A B8A H8A 121.5 ?
B12A B8A H8A 121.7 ?
B4A B8A H8A 121.6 ?
B9A B8A H8A 121.6 ?
B7A B8A H8A 121.6 ?
B6A B9A B5A 60.28(12) ?
B6A B9A B10A 60.62(13) ?
B5A B9A B10A 108.31(16) ?
B6A B9A B8A 108.21(16) ?
B5A B9A B8A 59.76(13) ?
B10A B9A B8A 107.64(17) ?
B6A B9A B12A 108.35(16) ?
B5A B9A B12A 107.55(17) ?
B10A B9A B12A 59.76(13) ?
B8A B9A B12A 59.62(13) ?
B6A B9A H9A 121.1 ?
B5A B9A H9A 121.8 ?
B10A B9A H9A 121.6 ?
B8A B9A H9A 122.0 ?
B12A B9A H9A 122.0 ?
C2A B10A B12A 104.11(16) ?
C2A B10A B9A 104.58(15) ?
B12A B10A B9A 60.47(13) ?
C2A B10A B11A 58.41(12) ?
B12A B10A B11A 59.78(14) ?
B9A B10A B11A 108.35(17) ?
C2A B10A B6A 59.33(12) ?
B12A B10A B6A 108.04(16) ?
B9A B10A B6A 59.51(12) ?
B11A B10A B6A 108.55(16) ?
C2A B10A H10A 125.0 ?
B12A B10A H10A 122.5 ?
B9A B10A H10A 122.3 ?
B11A B10A H10A 121.3 ?
B6A B10A H10A 121.2 ?
C2A B11A B12A 104.20(16) ?
C2A B11A B7A 104.57(15) ?
B12A B11A B7A 60.19(14) ?
C2A B11A B3A 59.52(12) ?
B12A B11A B3A 107.93(16) ?
B7A B11A B3A 59.46(13) ?
C2A B11A B10A 58.44(12) ?
B12A B11A B10A 59.85(13) ?
B7A B11A B10A 108.15(16) ?
B3A B11A B10A 108.70(15) ?
C2A B11A H11A 124.9 ?
B12A B11A H11A 122.6 ?
B7A B11A H11A 122.5 ?
B3A B11A H11A 121.1 ?
B10A B11A H11A 121.3 ?
B11A B12A B10A 60.37(13) ?
B11A B12A B8A 108.34(16) ?
B10A B12A B8A 108.04(16) ?
B11A B12A B7A 60.05(14) ?
B10A B12A B7A 108.45(16) ?
B8A B12A B7A 60.38(14) ?
B11A B12A B9A 108.26(16) ?
B10A B12A B9A 59.77(13) ?
B8A B12A B9A 60.12(13) ?
B7A B12A B9A 108.54(16) ?
B11A B12A H12A 121.5 ?
B10A B12A H12A 121.6 ?
B8A B12A H12A 121.6 ?
B7A B12A H12A 121.3 ?
B9A B12A H12A 121.6 ?
C3B C1B C2B 120.41(15) y
C3B C1B B4B 119.86(15) ?
C2B C1B B4B 111.27(15) ?
C3B C1B B5B 117.81(15) ?
C2B C1B B5B 110.91(15) ?
B4B C1B B5B 63.40(14) ?
C3B C1B B3B 118.47(16) ?
C2B C1B B3B 61.63(11) ?
B4B C1B B3B 62.80(13) ?
B5B C1B B3B 115.42(16) ?
C3B C1B B6B 115.62(16) ?
C2B C1B B6B 61.03(11) ?
B4B C1B B6B 115.01(16) ?
B5B C1B B6B 62.51(14) ?
B3B C1B B6B 114.78(14) ?
O2B C3B C1B 120.25(17) ?
O1B C3B C1B 113.37(16) ?
C3B O1B H1B 104.9(19) ?
C4B C2B C1B 119.17(15) y
O2B C3B O1B 126.20(18) y
C4B C2B B7B 120.23(15) ?
C1B C2B B7B 110.99(14) ?
C4B C2B B11B 119.73(16) ?
C1B C2B B11B 111.13(15) ?
B7B C2B B11B 63.07(13) ?
C4B C2B B6B 116.08(16) ?
C1B C2B B6B 61.75(12) ?
B7B C2B B6B 115.03(16) ?
B11B C2B B6B 62.56(12) ?
C4B C2B B3B 117.11(16) ?
C1B C2B B3B 61.11(11) ?
B7B C2B B3B 62.78(12) ?
B11B C2B B3B 115.00(15) ?
B6B C2B B3B 114.95(15) ?
O4B C4B O3B 126.8(2) y
O4B C4B C2B 119.10(19) ?
O3B C4B C2B 114.06(17) ?
C4B O3B H2B 110(2) ?
C1B B3B C2B 57.26(10) ?
C1B B3B B8B 104.09(16) ?
C2B B3B B8B 103.85(15) ?
C1B B3B B4B 57.81(12) ?
C2B B3B B4B 103.85(15) ?
B8B B3B B4B 60.21(13) ?
C1B B3B B7B 104.02(15) ?
C2B B3B B7B 57.87(11) ?
B8B B3B B7B 59.85(13) ?
B4B B3B B7B 107.55(16) ?
C1B B3B H3B 125.0 ?
C2B B3B H3B 125.1 ?
B8B B3B H3B 123.2 ?
B4B B3B H3B 122.5 ?
B7B B3B H3B 122.5 ?
C1B B4B B9B 104.39(17) ?
C1B B4B B8B 104.77(15) ?
B9B B4B B8B 60.52(14) ?
C1B B4B B3B 59.39(12) ?
B9B B4B B3B 108.13(16) ?
B8B B4B B3B 59.51(13) ?
C1B B4B B5B 58.42(13) ?
B9B B4B B5B 59.90(14) ?
B8B B4B B5B 108.43(17) ?
B3B B4B B5B 108.53(16) ?
C1B B4B H4B 124.8 ?
B9B B4B H4B 122.4 ?
B8B B4B H4B 122.2 ?
B3B B4B H4B 121.2 ?
B5B B4B H4B 121.3 ?
C1B B5B B9B 103.94(17) ?
C1B B5B B6B 59.73(12) ?
B9B B5B B6B 107.81(16) ?
C1B B5B B4B 58.18(12) ?
B9B B5B B4B 59.56(14) ?
B6B B5B B4B 108.45(16) ?
C1B B5B B10B 104.82(16) ?
B9B B5B B10B 60.62(15) ?
B6B B5B B10B 59.24(14) ?
B4B B5B B10B 108.29(17) ?
C1B B5B H5B 124.8 ?
B9B B5B H5B 122.7 ?
B6B B5B H5B 121.2 ?
B4B B5B H5B 121.5 ?
B10B B5B H5B 122.2 ?
C2B B6B C1B 57.21(11) ?
C2B B6B B10B 104.29(16) ?
C1B B6B B10B 104.21(17) ?
C2B B6B B11B 58.26(12) ?
C1B B6B B11B 104.14(15) ?
B10B B6B B11B 59.81(13) ?
C2B B6B B5B 104.05(16) ?
C1B B6B B5B 57.75(12) ?
B10B B6B B5B 60.42(14) ?
B11B B6B B5B 107.73(17) ?
C2B B6B H6B 124.8 ?
C1B B6B H6B 125.0 ?
B10B B6B H6B 123.0 ?
B11B B6B H6B 122.4 ?
B5B B6B H6B 122.4 ?
C2B B7B B8B 104.65(15) ?
C2B B7B B12B 104.26(15) ?
B8B B7B B12B 60.45(14) ?
C2B B7B B11B 58.51(12) ?
B8B B7B B11B 108.18(17) ?
B12B B7B B11B 59.69(14) ?
C2B B7B B3B 59.34(11) ?
B8B B7B B3B 59.42(12) ?
B12B B7B B3B 107.94(15) ?
B11B B7B B3B 108.44(15) ?
C2B B7B H7B 124.8 ?
B8B B7B H7B 122.4 ?
B12B B7B H7B 122.5 ?
B11B B7B H7B 121.4 ?
B3B B7B H7B 121.3 ?
B3B B8B B7B 60.73(12) ?
B3B B8B B4B 60.28(12) ?
B7B B8B B4B 108.31(16) ?
B3B B8B B9B 107.82(17) ?
B7B B8B B9B 107.42(17) ?
B4B B8B B9B 59.36(14) ?
B3B B8B B12B 108.48(16) ?
B7B B8B B12B 59.82(13) ?
B4B B8B B12B 107.40(17) ?
B9B B8B B12B 59.57(14) ?
B3B B8B H8B 121.1 ?
B7B B8B H8B 121.6 ?
B4B B8B H8B 121.9 ?
B9B B8B H8B 122.4 ?
B12B B8B H8B 121.9 ?
B4B B9B B5B 60.54(14) ?
B4B B9B B12B 108.54(17) ?
B5B B9B B12B 108.43(18) ?
B4B B9B B8B 60.12(14) ?
B5B B9B B8B 108.62(17) ?
B12B B9B B8B 60.24(14) ?
B4B B9B B10B 108.59(17) ?
B5B B9B B10B 60.02(14) ?
B12B B9B B10B 60.18(14) ?
B8B B9B B10B 108.46(17) ?
B4B B9B H9B 121.3 ?
B5B B9B H9B 121.4 ?
B12B B9B H9B 121.4 ?
B8B B9B H9B 121.4 ?
B10B B9B H9B 121.5 ?
B6B B10B B11B 60.61(13) ?
B6B B10B B5B 60.34(14) ?
B11B B10B B5B 108.29(17) ?
B6B B10B B12B 108.24(17) ?
B11B B10B B12B 59.76(13) ?
B5B B10B B12B 107.28(18) ?
B6B B10B B9B 107.69(17) ?
B11B B10B B9B 107.21(17) ?
B5B B10B B9B 59.37(14) ?
B12B B10B B9B 59.39(14) ?
B6B B10B H10B 121.2 ?
B11B B10B H10B 121.6 ?
B5B B10B H10B 121.9 ?
B12B B10B H10B 122.1 ?
B9B B10B H10B 122.5 ?
C2B B11B B10B 104.82(15) ?
C2B B11B B12B 104.40(16) ?
B10B B11B B12B 60.77(14) ?
C2B B11B B6B 59.18(12) ?
B10B B11B B6B 59.58(14) ?
B12B B11B B6B 108.23(16) ?
C2B B11B B7B 58.43(12) ?
B10B B11B B7B 108.73(17) ?
B12B B11B B7B 59.93(13) ?
B6B B11B B7B 108.41(15) ?
C2B B11B H11B 124.9 ?
B10B B11B H11B 122.0 ?
B12B B11B H11B 122.3 ?
B6B B11B H11B 121.3 ?
B7B B11B H11B 121.2 ?
B11B B12B B9B 107.80(17) ?
B11B B12B B7B 60.38(13) ?
B9B B12B B7B 107.83(16) ?
B11B B12B B8B 108.16(16) ?
B9B B12B B8B 60.18(14) ?
B7B B12B B8B 59.73(13) ?
B11B B12B B10B 59.47(14) ?
B9B B12B B10B 60.43(15) ?
B7B B12B B10B 108.04(17) ?
B8B B12B B10B 108.61(16) ?
B11B B12B H12B 121.8 ?
B9B B12B H12B 121.7 ?
B7B B12B H12B 121.8 ?
B8B B12B H12B 121.5 ?
B10B B12B H12B 121.5 ?
C3C C1C C2C 122.21(15) y
C4C C2C C1C 116.56(15) y
O2C C3C O1C 125.83(17) y
C4C C2C B11C 122.52(16) ?
C1C C2C B11C 111.12(14) ?
C4C C2C B10C 121.31(15) ?
C1C C2C B10C 111.29(14) ?
B11C C2C B10C 63.04(13) ?
C4C C2C B3C 116.61(15) ?
C1C C2C B3C 61.45(11) ?
B11C C2C B3C 62.63(12) ?
B10C C2C B3C 115.02(15) ?
C4C C2C B6C 114.92(15) ?
C1C C2C B6C 61.73(11) ?
B11C C2C B6C 114.86(15) ?
B10C C2C B6C 62.52(12) ?
B3C C2C B6C 115.09(14) ?
O4C C4C O3C 127.21(19) y
O4C C4C C2C 121.85(17) ?
O3C C4C C2C 110.94(16) ?
C4C O3C H2C 113(2) ?
C3C C1C B4C 116.25(14) ?
C2C C1C B4C 111.20(14) ?
C3C C1C B5C 118.46(15) ?
C2C C1C B5C 111.18(14) ?
B4C C1C B5C 63.19(12) ?
C3C C1C B3C 115.69(15) ?
C2C C1C B3C 61.67(11) ?
B4C C1C B3C 62.56(12) ?
B5C C1C B3C 115.12(14) ?
C3C C1C B6C 119.53(15) ?
C2C C1C B6C 61.57(11) ?
B4C C1C B6C 114.87(14) ?
B5C C1C B6C 62.43(12) ?
B3C C1C B6C 115.14(14) ?
O2C C3C C1C 120.21(16) ?
O1C C3C C1C 113.65(16) ?
C3C O1C H1C 102(3) ?
C1C B3C C2C 56.88(10) ?
C1C B3C B7C 103.92(15) ?
C2C B3C B7C 103.76(14) ?
C1C B3C B4C 58.03(11) ?
C2C B3C B4C 103.80(14) ?
B7C B3C B4C 60.06(12) ?
C1C B3C B11C 103.75(15) ?
C2C B3C B11C 57.92(11) ?
B7C B3C B11C 59.87(12) ?
B4C B3C B11C 107.55(15) ?
C1C B3C H3C 125.1 ?
C2C B3C H3C 125.2 ?
B7C B3C H3C 123.3 ?
B4C B3C H3C 122.4 ?
B11C B3C H3C 122.6 ?
C1C B4C B8C 104.34(14) ?
C1C B4C B7C 104.55(14) ?
B8C B4C B7C 60.39(12) ?
C1C B4C B3C 59.41(11) ?
B8C B4C B3C 108.20(15) ?
B7C B4C B3C 59.51(12) ?
C1C B4C B5C 58.49(11) ?
B8C B4C B5C 59.83(12) ?
B7C B4C B5C 108.19(15) ?
B3C B4C B5C 108.66(15) ?
C1C B4C H4C 124.9 ?
B8C B4C H4C 122.4 ?
B7C B4C H4C 122.4 ?
B3C B4C H4C 121.1 ?
B5C B4C H4C 121.3 ?
C1C B5C B8C 104.09(15) ?
C1C B5C B9C 104.61(14) ?
B8C B5C B9C 60.26(12) ?
C1C B5C B6C 59.63(11) ?
B8C B5C B6C 107.94(15) ?
B9C B5C B6C 59.43(12) ?
C1C B5C B4C 58.32(11) ?
B8C B5C B4C 59.66(12) ?
B9C B5C B4C 107.97(15) ?
B6C B5C B4C 108.58(15) ?
C1C B5C H5C 124.8 ?
B8C B5C H5C 122.7 ?
B9C B5C H5C 122.5 ?
B6C B5C H5C 121.1 ?
B4C B5C H5C 121.5 ?
C2C B6C C1C 56.69(10) ?
C2C B6C B9C 103.92(15) ?
C1C B6C B9C 103.84(14) ?
C2C B6C B5C 103.71(14) ?
C1C B6C B5C 57.94(11) ?
B9C B6C B5C 60.10(12) ?
C2C B6C B10C 58.03(12) ?
C1C B6C B10C 103.71(14) ?
B9C B6C B10C 60.10(12) ?
B5C B6C B10C 107.78(15) ?
C2C B6C H6C 125.2 ?
C1C B6C H6C 125.3 ?
B9C B6C H6C 123.2 ?
B5C B6C H6C 122.4 ?
B10C B6C H6C 122.4 ?
B3C B7C B11C 60.65(12) ?
B3C B7C B4C 60.43(12) ?
B11C B7C B4C 108.46(15) ?
B3C B7C B8C 108.37(15) ?
B11C B7C B8C 107.83(16) ?
B4C B7C B8C 59.69(12) ?
B3C B7C B12C 108.72(15) ?
B11C B7C B12C 59.85(13) ?
B4C B7C B12C 107.95(16) ?
B8C B7C B12C 59.94(13) ?
B3C B7C H7C 121.0 ?
B11C B7C H7C 121.6 ?
B4C B7C H7C 121.7 ?
B8C B7C H7C 121.9 ?
B12C B7C H7C 121.7 ?
B4C B8C B5C 60.51(12) ?
B4C B8C B12C 108.23(16) ?
B5C B8C B12C 108.29(15) ?
B4C B8C B9C 108.42(15) ?
B5C B8C B9C 59.98(12) ?
B12C B8C B9C 60.16(13) ?
B4C B8C B7C 59.92(12) ?
B5C B8C B7C 108.35(15) ?
B12C B8C B7C 60.06(13) ?
B9C B8C B7C 108.19(15) ?
B4C B8C H8C 121.4 ?
B5C B8C H8C 121.4 ?
B12C B8C H8C 121.6 ?
B9C B8C H8C 121.6 ?
B7C B8C H8C 121.7 ?
B6C B9C B5C 60.47(12) ?
B6C B9C B10C 60.52(12) ?
B5C B9C B10C 108.41(15) ?
B6C B9C B8C 108.38(15) ?
B5C B9C B8C 59.77(12) ?
B10C B9C B8C 107.73(16) ?
B6C B9C B12C 108.49(16) ?
B5C B9C B12C 107.93(15) ?
B10C B9C B12C 59.72(13) ?
B8C B9C B12C 59.92(13) ?
B6C B9C H9C 121.1 ?
B5C B9C H9C 121.6 ?
B10C B9C H9C 121.7 ?
B8C B9C H9C 121.9 ?
B12C B9C H9C 121.8 ?
C2C B10C B12C 104.30(15) ?
C2C B10C B9C 104.46(15) ?
B12C B10C B9C 60.37(13) ?
C2C B10C B11C 58.37(12) ?
B12C B10C B11C 59.81(13) ?
B9C B10C B11C 108.02(16) ?
C2C B10C B6C 59.46(11) ?
B12C B10C B6C 108.09(15) ?
B9C B10C B6C 59.38(12) ?
B11C B10C B6C 108.51(15) ?
C2C B10C H10C 124.9 ?
B12C B10C H10C 122.4 ?
B9C B10C H10C 122.6 ?
B11C B10C H10C 121.4 ?
B6C B10C H10C 121.2 ?
C2C B11C B7C 104.62(15) ?
C2C B11C B12C 104.50(15) ?
B7C B11C B12C 60.42(13) ?
C2C B11C B10C 58.59(12) ?
B7C B11C B10C 108.23(16) ?
B12C B11C B10C 59.85(13) ?
C2C B11C B3C 59.45(11) ?
B7C B11C B3C 59.48(12) ?
B12C B11C B3C 108.24(15) ?
B10C B11C B3C 108.74(15) ?
C2C B11C H11C 124.8 ?
B7C B11C H11C 122.4 ?
B12C B11C H11C 122.4 ?
B10C B11C H11C 121.3 ?
B3C B11C H11C 121.1 ?
B11C B12C B10C 60.34(13) ?
B11C B12C B8C 107.78(15) ?
B10C B12C B8C 107.89(15) ?
B11C B12C B7C 59.73(13) ?
B10C B12C B7C 108.07(15) ?
B8C B12C B7C 60.00(13) ?
B11C B12C B9C 108.08(15) ?
B10C B12C B9C 59.91(13) ?
B8C B12C B9C 59.93(13) ?
B7C B12C B9C 107.96(15) ?
B11C B12C H12C 121.7 ?
B10C B12C H12C 121.6 ?
B8C B12C H12C 121.9 ?
B7C B12C H12C 121.8 ?
B9C B12C H12C 121.7 ?
C3D C1D C2D 118.93(15) y
C4D C2D C1D 117.91(15) y
C3D C1D B5D 118.74(16) ?
C2D C1D B5D 110.94(15) ?
C3D C1D B4D 120.85(15) ?
C2D C1D B4D 111.71(14) ?
B5D C1D B4D 63.35(13) ?
C3D C1D B3D 118.24(15) ?
C2D C1D B3D 62.24(11) ?
B5D C1D B3D 115.15(15) ?
B4D C1D B3D 62.54(12) ?
C3D C1D B6D 115.17(15) ?
C2D C1D B6D 61.23(11) ?
B5D C1D B6D 62.09(13) ?
B4D C1D B6D 114.75(15) ?
B3D C1D B6D 115.15(14) ?
O2D C3D O1D 125.75(18) y
O2D C3D C1D 121.30(17) ?
O1D C3D C1D 112.90(16) ?
C3D O1D H1D 106.0(19) ?
C4D C2D B7D 121.56(16) ?
C1D C2D B7D 110.76(14) ?
C4D C2D B11D 120.74(15) ?
C1D C2D B11D 111.13(15) ?
B7D C2D B11D 62.86(12) ?
C4D C2D B6D 115.58(15) ?
C1D C2D B6D 61.99(12) ?
B7D C2D B6D 114.68(15) ?
B11D C2D B6D 62.41(12) ?
C4D C2D B3D 117.30(15) ?
C1D C2D B3D 61.00(11) ?
B7D C2D B3D 62.43(12) ?
B11D C2D B3D 114.39(14) ?
B6D C2D B3D 114.73(14) ?
O4D C4D O3D 126.7(2) y
O4D C4D C2D 119.74(18) ?
O3D C4D C2D 113.61(17) ?
C4D O3D H2D 112(2) ?
C1D B3D C2D 56.76(10) ?
C1D B3D B8D 104.06(15) ?
C2D B3D B8D 103.81(14) ?
C1D B3D B4D 58.11(11) ?
C2D B3D B4D 103.84(14) ?
B8D B3D B4D 60.23(12) ?
C1D B3D B7D 103.52(14) ?
C2D B3D B7D 57.61(11) ?
B8D B3D B7D 60.20(12) ?
B4D B3D B7D 107.87(15) ?
C1D B3D H3D 125.2 ?
C2D B3D H3D 125.4 ?
B8D B3D H3D 123.0 ?
B4D B3D H3D 122.2 ?
B7D B3D H3D 122.6 ?
C1D B4D B9D 104.21(15) ?
C1D B4D B8D 104.38(15) ?
B9D B4D B8D 60.38(13) ?
C1D B4D B3D 59.35(11) ?
B9D B4D B3D 108.10(15) ?
B8D B4D B3D 59.42(12) ?
C1D B4D B5D 58.20(12) ?
B9D B4D B5D 59.86(13) ?
B8D B4D B5D 108.00(16) ?
B3D B4D B5D 108.30(15) ?
C1D B4D H4D 125.0 ?
B9D B4D H4D 122.4 ?
B8D B4D H4D 122.5 ?
B3D B4D H4D 121.2 ?
B5D B4D H4D 121.5 ?
C1D B5D B6D 60.15(12) ?
C1D B5D B9D 104.37(16) ?
B6D B5D B9D 108.01(16) ?
C1D B5D B10D 105.11(16) ?
B6D B5D B10D 59.36(13) ?
B9D B5D B10D 60.27(13) ?
C1D B5D B4D 58.45(12) ?
B6D B5D B4D 109.14(16) ?
B9D B5D B4D 59.83(13) ?
B10D B5D B4D 108.35(16) ?
C1D B5D H5D 124.5 ?
B6D B5D H5D 120.9 ?
B9D B5D H5D 122.6 ?
B10D B5D H5D 122.4 ?
B4D B5D H5D 121.2 ?
C2D B6D C1D 56.78(11) ?
C2D B6D B10D 104.48(15) ?
C1D B6D B10D 104.13(15) ?
C2D B6D B5D 103.89(15) ?
C1D B6D B5D 57.76(12) ?
B10D B6D B5D 60.46(13) ?
C2D B6D B11D 58.21(12) ?
C1D B6D B11D 103.69(14) ?
B10D B6D B11D 60.09(13) ?
B5D B6D B11D 107.84(16) ?
C2D B6D H6D 125.0 ?
C1D B6D H6D 125.4 ?
B10D B6D H6D 122.8 ?
B5D B6D H6D 122.4 ?
B11D B6D H6D 122.4 ?
C2D B7D B12D 104.42(15) ?
C2D B7D B11D 58.71(11) ?
B12D B7D B11D 59.65(13) ?
C2D B7D B8D 104.85(15) ?
B12D B7D B8D 60.03(13) ?
B11D B7D B8D 107.91(16) ?
C2D B7D B3D 59.97(11) ?
B12D B7D B3D 107.71(16) ?
B11D B7D B3D 108.99(15) ?
B8D B7D B3D 59.21(12) ?
C2D B7D H7D 124.4 ?
B12D B7D H7D 122.8 ?
B11D B7D H7D 121.3 ?
B8D B7D H7D 122.7 ?
B3D B7D H7D 121.0 ?
B3D B8D B4D 60.35(12) ?
B3D B8D B12D 108.71(15) ?
B4D B8D B12D 107.81(16) ?
B3D B8D B7D 60.58(12) ?
B4D B8D B7D 108.26(15) ?
B12D B8D B7D 59.92(12) ?
B3D B8D B9D 108.37(15) ?
B4D B8D B9D 59.80(13) ?
B12D B8D B9D 59.69(13) ?
B7D B8D B9D 107.64(16) ?
B3D B8D H8D 121.0 ?
B4D B8D H8D 121.7 ?
B12D B8D H8D 121.7 ?
B7D B8D H8D 121.7 ?
B9D B8D H8D 122.0 ?
B12D B9D B4D 108.03(16) ?
B12D B9D B5D 107.95(16) ?
B4D B9D B5D 60.31(13) ?
B12D B9D B10D 60.25(13) ?
B4D B9D B10D 108.45(16) ?
B5D B9D B10D 59.91(13) ?
B12D B9D B8D 59.95(13) ?
B4D B9D B8D 59.82(13) ?
B5D B9D B8D 107.91(16) ?
B10D B9D B8D 108.24(16) ?
B12D B9D H9E 121.7 ?
B4D B9D H9E 121.5 ?
B5D B9D H9E 121.8 ?
B10D B9D H9E 121.4 ?
B8D B9D H9E 121.8 ?
B6D B10D B11D 60.55(13) ?
B6D B10D B5D 60.18(13) ?
B11D B10D B5D 107.97(16) ?
B6D B10D B9D 108.31(16) ?
B11D B10D B9D 107.49(16) ?
B5D B10D B9D 59.82(13) ?
B6D B10D B12D 108.22(16) ?
B11D B10D B12D 59.59(13) ?
B5D B10D B12D 107.37(16) ?
B9D B10D B12D 59.60(13) ?
B6D B10D H9D 121.1 ?
B11D B10D H9D 121.8 ?
B5D B10D H9D 121.9 ?
B9D B10D H9D 122.0 ?
B12D B10D H9D 122.1 ?
C2D B11D B12D 104.61(15) ?
C2D B11D B10D 104.81(15) ?
B12D B11D B10D 60.62(13) ?
C2D B11D B7D 58.43(11) ?
B12D B11D B7D 60.17(12) ?
B10D B11D B7D 108.72(16) ?
C2D B11D B6D 59.38(11) ?
B12D B11D B6D 108.10(16) ?
B10D B11D B6D 59.36(13) ?
B7D B11D B6D 108.54(15) ?
C2D B11D H10D 124.8 ?
B12D B11D H10D 122.2 ?
B10D B11D H10D 122.2 ?
B7D B11D H10D 121.1 ?
B6D B11D H10D 121.3 ?
B11D B12D B9D 108.09(16) ?
B11D B12D B7D 60.18(12) ?
B9D B12D B7D 108.27(16) ?
B11D B12D B8D 108.35(15) ?
B9D B12D B8D 60.36(13) ?
B7D B12D B8D 60.05(13) ?
B11D B12D B10D 59.79(13) ?
B9D B12D B10D 60.15(14) ?
B7D B12D B10D 108.07(15) ?
B8D B12D B10D 108.48(16) ?
B11D B12D H11D 121.7 ?
B9D B12D H11D 121.5 ?
B7D B12D H11D 121.6 ?
B8D B12D H11D 121.4 ?
B10D B12D H11D 121.7 ?
C12A C11 C12B 55.3(6) ?
C12A C11 O1S 119.6(6) ?
C12B C11 O1S 129.0(6) ?
C12A C11 H11H 107.4 ?
C12B C11 H11H 122.8 ?
O1S C11 H11H 107.4 ?
C12A C11 H11J 107.4 ?
C12B C11 H11J 52.2 ?
O1S C11 H11J 107.4 ?
H11H C11 H11J 107.0 ?
C11 C12A H12H 109.5 ?
C11 C12A H12I 109.5 ?
C11 C12A H12J 109.5 ?
C11 C12B H12K 109.5 ?
C11 C12B H12L 109.5 ?
H12K C12B H12L 109.5 ?
C11 C12B H12M 109.5 ?
H12K C12B H12M 109.5 ?
H12L C12B H12M 109.5 ?
C11 O1S H1S 113(3) ?
O2S C21 C22 115.1(3) ?
O2S C21 H21B 108.5 ?
C22 C21 H21B 108.5 ?
O2S C21 H21A 108.5 ?
C22 C21 H21A 108.5 ?
H21B C21 H21A 107.5 ?
C21 C22 H22A 109.5 ?
C21 C22 H22C 109.5 ?
H22A C22 H22C 109.5 ?
C21 C22 H22B 109.5 ?
H22A C22 H22B 109.5 ?
H22C C22 H22B 109.5 ?
C21 O2S H2S 116(3) ?

loop_
_geom_bond_atom_site_label_1
_geom_bond_atom_site_label_2
_geom_bond_site_symmetry_2
_geom_bond_distance
_geom_bond_publ_flag
C1A C2A . 1.651(3) y
C1A C3A . 1.523(3) y
C1A B4A . 1.703(3) ?
C1A B5A . 1.710(3) ?
C1A B6A . 1.735(3) ?
C1A B3A . 1.738(3) ?
C3A O1A . 1.301(2) y
C3A O2A . 1.212(2) y
O1A H1A . 0.87(3) ?
C2A C4A . 1.510(3) y
C2A B11A . 1.708(3) ?
C2A B10A . 1.708(3) ?
C2A B6A . 1.735(3) ?
C2A B3A . 1.737(3) ?
C4A O3A . 1.304(3) y
C4A O4A . 1.205(3) y
O3A H2A . 0.93(3) ?
B3A B7A . 1.771(3) ?
B3A B4A . 1.788(3) ?
B3A B11A . 1.789(3) ?
B3A H3A . 1.1000 ?
B4A B8A . 1.783(3) ?
B4A B7A . 1.787(3) ?
B4A B5A . 1.793(3) ?
B4A H4A . 1.1000 ?
B5A B8A . 1.777(3) ?
B5A B9A . 1.777(3) ?
B5A B6A . 1.783(3) ?
B5A H5A . 1.1000 ?
B6A B9A . 1.773(3) ?
B6A B10A . 1.793(3) ?
B6A H6A . 1.1000 ?
B7A B11A . 1.783(3) ?
B7A B12A . 1.786(4) ?
B7A B8A . 1.793(3) ?
B7A H7A . 1.1000 ?
B8A B12A . 1.781(3) ?
B8A B9A . 1.790(3) ?
B8A H8A . 1.1000 ?
B9A B10A . 1.780(3) ?
B9A B12A . 1.792(3) ?
B9A H9A . 1.1000 ?
B10A B12A . 1.779(3) ?
B10A B11A . 1.789(3) ?
B10A H10A . 1.1000 ?
B11A B12A . 1.778(3) ?
B11A H11A . 1.1000 ?
B12A H12A . 1.1000 ?
C1B C2B . 1.660(2) y
C1B C3B . 1.527(3) y
C1B B4B . 1.699(3) ?
C1B B5B . 1.704(3) ?
C1B B3B . 1.728(3) ?
C1B B6B . 1.740(3) ?
C3B O1B . 1.298(2) y
C3B O2B . 1.214(2) y
O1B H1B . 0.91(3) ?
C2B C4B . 1.516(3) y
C2B B7B . 1.710(3) ?
C2B B11B . 1.711(3) ?
C2B B6B . 1.728(3) ?
C2B B3B . 1.737(3) ?
C4B O3B . 1.283(3) y
C4B O4B . 1.204(2) y
O3B H2B . 0.90(4) ?
B3B B8B . 1.772(3) ?
B3B B4B . 1.786(3) ?
B3B B7B . 1.795(3) ?
B3B H3B . 1.1000 ?
B4B B9B . 1.770(3) ?
B4B B8B . 1.784(3) ?
B4B B5B . 1.788(4) ?
B4B H4B . 1.1000 ?
B5B B9B . 1.777(4) ?
B5B B6B . 1.787(3) ?
B5B B10B . 1.788(3) ?
B5B H5B . 1.1000 ?
B6B B10B . 1.767(4) ?
B6B B11B . 1.786(3) ?
B6B H6B . 1.1000 ?
B7B B8B . 1.779(3) ?
B7B B12B . 1.781(3) ?
B7B B11B . 1.789(3) ?
B7B H7B . 1.1000 ?
B8B B9B . 1.791(4) ?
B8B B12B . 1.792(3) ?
B8B H8B . 1.1000 ?
B9B B12B . 1.780(3) ?
B9B B10B . 1.799(4) ?
B9B H9B . 1.1000 ?
B10B B11B . 1.771(3) ?
B10B B12B . 1.795(4) ?
B10B H10B . 1.1000 ?
B11B B12B . 1.777(4) ?
B11B H11B . 1.1000 ?
B12B H12B . 1.1000 ?
C1C C2C . 1.652(2) y
C1C C3C . 1.525(2) y
C2C B11C . 1.708(3) ?
C2C B10C . 1.712(3) ?
C2C B3C . 1.736(3) ?
C3C O1C . 1.306(2) y
C3C O2C . 1.212(2) y
C2C B6C . 1.738(3) ?
C2C C4C . 1.510(3) y
C4C O3C . 1.300(2) y
C4C O4C . 1.209(2) y
O3C H2C . 0.85(3) ?
C1C B4C . 1.707(3) ?
C1C B5C . 1.710(3) ?
C1C B3C . 1.733(3) ?
C1C B6C . 1.741(3) ?
O1C H1C . 0.89(4) ?
B3C B7C . 1.770(3) ?
B3C B4C . 1.786(3) ?
B3C B11C . 1.791(3) ?
B3C H3C . 1.1000 ?
B4C B8C . 1.775(3) ?
B4C B7C . 1.780(3) ?
B4C B5C . 1.791(3) ?
B4C H4C . 1.1000 ?
B5C B8C . 1.778(3) ?
B5C B9C . 1.782(3) ?
B5C B6C . 1.789(3) ?
B5C H5C . 1.1000 ?
B6C B9C . 1.770(3) ?
B6C B10C . 1.791(3) ?
B6C H6C . 1.1000 ?
B7C B11C . 1.777(3) ?
B7C B8C . 1.788(3) ?
B7C B12C . 1.789(3) ?
B7C H7C . 1.1000 ?
B8C B12C . 1.787(3) ?
B8C B9C . 1.787(3) ?
B8C H8C . 1.1000 ?
B9C B10C . 1.783(3) ?
B9C B12C . 1.791(3) ?
B9C H9C . 1.1000 ?
B10C B12C . 1.780(3) ?
B10C B11C . 1.788(3) ?
B10C H10C . 1.1000 ?
B11C B12C . 1.779(3) ?
B11C H11C . 1.1000 ?
B12C H12C . 1.1000 ?
C1D C2D . 1.653(2) y
C1D B5D . 1.701(3) ?
C1D C3D . 1.522(3) y
C1D B4D . 1.706(3) ?
C1D B3D . 1.729(3) ?
C1D B6D . 1.745(3) y
C3D O1D . 1.304(2) y
C3D O2D . 1.208(2) ?
O1D H1D . 0.85(3) ?
C2D C4D . 1.514(3) y
C2D B7D . 1.706(3) ?
C2D B11D . 1.711(3) ?
C2D B6D . 1.732(3) ?
C2D B3D . 1.749(3) ?
C4D O3D . 1.286(3) y
C4D O4D . 1.201(3) y
O3D H2D . 1.03(4) ?
B3D B8D . 1.766(3) ?
B3D B4D . 1.783(3) ?
B3D B7D . 1.791(3) ?
B3D H3D . 1.1000 ?
B4D B9D . 1.780(3) ?
B4D B8D . 1.781(3) ?
B4D B5D . 1.789(3) ?
B4D H4D . 1.1000 ?
B5D B6D . 1.778(3) ?
B5D B9D . 1.781(3) ?
B5D B10D . 1.783(3) ?
B5D H5D . 1.1000 ?
B6D B10D . 1.763(3) ?
B6D B11D . 1.784(3) ?
B6D H6D . 1.1000 ?
B7D B12D . 1.782(3) ?
B7D B11D . 1.782(3) ?
B7D B8D . 1.784(3) ?
B7D H7D . 1.1000 ?
B8D B12D . 1.784(3) ?
B8D B9D . 1.791(3) ?
B8D H8D . 1.1000 ?
B9D B12D . 1.779(3) ?
B9D B10D . 1.789(3) ?
B9D H9E . 1.1000 ?
B10D B11D . 1.776(4) ?
B10D B12D . 1.791(3) ?
B10D H9D . 1.1000 ?
B11D B12D . 1.772(3) ?
B11D H10D . 1.1000 ?
B12D H11D . 1.1000 ?
C11 C12A . 1.218(9) ?
C11 C12B . 1.274(8) ?
C11 O1S . 1.406(4) ?
C11 H11H . 0.9700 ?
C11 H11J . 0.9700 ?
C12A H12H . 0.9600 ?
C12A H12I . 0.9600 ?
C12A H12J . 0.9600 ?
C12B H12K . 0.9600 ?
C12B H12L . 0.9600 ?
C12B H12M . 0.9600 ?
O1S H1S . 0.90(4) ?
C21 O2S . 1.416(3) ?
C21 C22 . 1.428(4) ?
C21 H21B . 0.9700 ?
C21 H21A . 0.9700 ?
C22 H22A . 0.9600 ?
C22 H22C . 0.9600 ?
C22 H22B . 0.9600 ?
O2S H2S . 0.73(4) ?

loop_
_geom_hbond_atom_site_label_D
_geom_hbond_atom_site_label_H
_geom_hbond_atom_site_label_A
_geom_hbond_site_symmetry_A
_geom_hbond_distance_DH
_geom_hbond_distance_HA
_geom_hbond_distance_DA
_geom_hbond_angle_DHA
O1A H1A O2B 1_554 0.87(3) 1.78(3) 2.647(2) 175(3)
O1B H1B O2A 1_556 0.91(3) 1.78(3) 2.687(2) 175(3)
O1S H1S O4A 2_666 0.90(4) 1.89(4) 2.790(3) 175(4)
O3A H2A O4B 2_666 0.93(3) 1.70(3) 2.624(2) 172(3)
O3B H2B O1S . 0.90(4) 1.58(4) 2.478(2) 175(3)
O1C H1C O2D 2_766 0.89(4) 1.79(4) 2.677(2) 172(4)
O1D H1D O2C 2_766 0.85(3) 1.83(3) 2.689(2) 178(3)
O2S H2S O4C 1_455 0.73(4) 2.08(4) 2.806(3) 172(4)
O3C H2C O4D 1_545 0.85(3) 1.79(3) 2.628(2) 167(3)
O3D H2D O2S 1_665 1.03(4) 1.46(4) 2.476(2) 169(4)

loop_
_geom_torsion_atom_site_label_1
_geom_torsion_atom_site_label_2
_geom_torsion_atom_site_label_3
_geom_torsion_atom_site_label_4
_geom_torsion
_geom_torsion_publ_flag
C3A C1A C2A C4A 1.9(2) y
C2A C1A C3A O1A -92.0(2) y
C2A C1A C3A O2A 93.2(2) y
B4A C1A C3A O2A -121.9(2) ?
B5A C1A C3A O2A -48.6(2) ?
B6A C1A C3A O2A 22.2(2) ?
B3A C1A C3A O2A 165.43(17) ?
B4A C1A C3A O1A 52.9(2) ?
B5A C1A C3A O1A 126.22(18) ?
B6A C1A C3A O1A -163.00(16) ?
B3A C1A C3A O1A -19.8(2) ?
B4A C1A C2A C4A -145.52(17) ?
B5A C1A C2A C4A 145.94(17) ?
B6A C1A C2A C4A 106.51(18) ?
B3A C1A C2A C4A -106.02(18) ?
C3A C1A C2A B11A 147.34(17) ?
B4A C1A C2A B11A -0.1(2) ?
B5A C1A C2A B11A -68.62(19) ?
B6A C1A C2A B11A -108.05(17) ?
B3A C1A C2A B11A 39.42(15) ?
C3A C1A C2A B10A -144.26(17) ?
B4A C1A C2A B10A 68.33(19) ?
B5A C1A C2A B10A -0.2(2) ?
B6A C1A C2A B10A -39.64(15) ?
B3A C1A C2A B10A 107.82(17) ?
C3A C1A C2A B6A -104.61(18) ?
B4A C1A C2A B6A 107.97(17) ?
B5A C1A C2A B6A 39.43(15) ?
B3A C1A C2A B6A 147.47(15) ?
C3A C1A C2A B3A 107.92(19) ?
B4A C1A C2A B3A -39.49(15) ?
B5A C1A C2A B3A -108.04(17) ?
B6A C1A C2A B3A -147.47(16) ?
B11A C2A C4A O4A -138.5(2) ?
B10A C2A C4A O4A 144.9(2) ?
B6A C2A C4A O4A 72.1(3) ?
B3A C2A C4A O4A -66.3(3) ?
C1A C2A C4A O3A -178.63(16) y
C1A C2A C4A O4A 2.9(3) y
B11A C2A C4A O3A 40.0(3) ?
B10A C2A C4A O3A -36.6(3) ?
B6A C2A C4A O3A -109.40(19) ?
B3A C2A C4A O3A 112.19(19) ?
C4A C2A B3A C1A 106.99(17) ?
B11A C2A B3A C1A -138.21(16) ?
B10A C2A B3A C1A -101.79(17) ?
B6A C2A B3A C1A -31.55(15) ?
C4A C2A B3A B7A -155.32(16) ?
C1A C2A B3A B7A 97.69(16) ?
B11A C2A B3A B7A -40.51(14) ?
B10A C2A B3A B7A -4.1(2) ?
B6A C2A B3A B7A 66.15(19) ?
C4A C2A B3A B4A 142.47(16) ?
C1A C2A B3A B4A 35.48(13) ?
B11A C2A B3A B4A -102.72(16) ?
B10A C2A B3A B4A -66.31(19) ?
B6A C2A B3A B4A 3.9(2) ?
C4A C2A B3A B11A -114.80(18) ?
C1A C2A B3A B11A 138.21(16) ?
B10A C2A B3A B11A 36.41(16) ?
B6A C2A B3A B11A 106.66(17) ?
C3A C1A B3A C2A -111.95(18) ?
B4A C1A B3A C2A 138.12(16) ?
B5A C1A B3A C2A 101.23(16) ?
B6A C1A B3A C2A 31.51(15) ?
C3A C1A B3A B7A 150.41(16) ?
C2A C1A B3A B7A -97.64(16) ?
B4A C1A B3A B7A 40.48(15) ?
B5A C1A B3A B7A 3.6(2) ?
B6A C1A B3A B7A -66.13(19) ?
C3A C1A B3A B4A 109.93(18) ?
C2A C1A B3A B4A -138.12(16) ?
B5A C1A B3A B4A -36.89(15) ?
B6A C1A B3A B4A -106.61(17) ?
C3A C1A B3A B11A -147.49(16) ?
C2A C1A B3A B11A -35.54(13) ?
B4A C1A B3A B11A 102.58(16) ?
B5A C1A B3A B11A 65.69(18) ?
B6A C1A B3A B11A -4.0(2) ?
C3A C1A B4A B8A 148.17(16) ?
C2A C1A B4A B8A -63.69(18) ?
B5A C1A B4A B8A 39.82(14) ?
B6A C1A B4A B8A 3.9(2) ?
B3A C1A B4A B8A -102.74(17) ?
C3A C1A B4A B7A -149.33(17) ?
C2A C1A B4A B7A -1.2(2) ?
B5A C1A B4A B7A 102.32(17) ?
B6A C1A B4A B7A 66.39(19) ?
B3A C1A B4A B7A -40.24(15) ?
C3A C1A B4A B3A -109.10(18) ?
C2A C1A B4A B3A 39.05(15) ?
B5A C1A B4A B3A 142.56(16) ?
B6A C1A B4A B3A 106.62(17) ?
C3A C1A B4A B5A 108.35(18) ?
C2A C1A B4A B5A -103.50(16) ?
B6A C1A B4A B5A -35.93(15) ?
B3A C1A B4A B5A -142.56(16) ?
C2A B3A B4A C1A -35.03(13) ?
B7A B3A B4A C1A -133.46(16) ?
B11A B3A B4A C1A -95.26(16) ?
C2A B3A B4A B8A 61.27(18) ?
C1A B3A B4A B8A 96.30(17) ?
B7A B3A B4A B8A -37.16(16) ?
B11A B3A B4A B8A 1.0(2) ?
C2A B3A B4A B7A 98.43(17) ?
C1A B3A B4A B7A 133.46(16) ?
B11A B3A B4A B7A 38.20(15) ?
C2A B3A B4A B5A -1.85(19) ?
C1A B3A B4A B5A 33.18(14) ?
B7A B3A B4A B5A -100.28(17) ?
B11A B3A B4A B5A -62.08(19) ?
C3A C1A B5A B8A -150.52(16) ?
C2A C1A B5A B8A 64.06(18) ?
B4A C1A B5A B8A -39.98(14) ?
B6A C1A B5A B8A 103.17(16) ?
B3A C1A B5A B8A -3.4(2) ?
C3A C1A B5A B9A 146.81(16) ?
C2A C1A B5A B9A 1.4(2) ?
B4A C1A B5A B9A -102.65(17) ?
B6A C1A B5A B9A 40.50(15) ?
B3A C1A B5A B9A -66.06(19) ?
C3A C1A B5A B6A 106.31(18) ?
C2A C1A B5A B6A -39.11(14) ?
B4A C1A B5A B6A -143.15(15) ?
B3A C1A B5A B6A -106.56(17) ?
C3A C1A B5A B4A -110.54(18) ?
C2A C1A B5A B4A 104.04(16) ?
B6A C1A B5A B4A 143.15(15) ?
B3A C1A B5A B4A 36.59(15) ?
B8A B4A B5A C1A -133.96(16) ?
B7A B4A B5A C1A -96.56(16) ?
B3A B4A B5A C1A -33.64(14) ?
C1A B4A B5A B8A 133.96(16) ?
B7A B4A B5A B8A 37.40(15) ?
B3A B4A B5A B8A 100.32(17) ?
C1A B4A B5A B9A 96.36(16) ?
B8A B4A B5A B9A -37.60(15) ?
B7A B4A B5A B9A -0.2(2) ?
B3A B4A B5A B9A 62.72(19) ?
C1A B4A B5A B6A 33.03(14) ?
B8A B4A B5A B6A -100.94(17) ?
B7A B4A B5A B6A -63.54(19) ?
B3A B4A B5A B6A -0.6(2) ?
C4A C2A B6A C1A -106.78(18) ?
B11A C2A B6A C1A 101.66(17) ?
B10A C2A B6A C1A 138.06(15) ?
B3A C2A B6A C1A 31.58(15) ?
C4A C2A B6A B9A 155.37(16) ?
C1A C2A B6A B9A -97.85(15) ?
B11A C2A B6A B9A 3.8(2) ?
B10A C2A B6A B9A 40.21(14) ?
B3A C2A B6A B9A -66.28(19) ?
C4A C2A B6A B5A -142.67(16) ?
C1A C2A B6A B5A -35.89(13) ?
B11A C2A B6A B5A 65.77(19) ?
B10A C2A B6A B5A 102.16(16) ?
B3A C2A B6A B5A -4.3(2) ?
C4A C2A B6A B10A 115.17(19) ?
C1A C2A B6A B10A -138.06(15) ?
B11A C2A B6A B10A -36.40(16) ?
B3A C2A B6A B10A -106.48(17) ?
C3A C1A B6A C2A 112.95(17) ?
B4A C1A B6A C2A -101.60(16) ?
B5A C1A B6A C2A -137.93(15) ?
B3A C1A B6A C2A -31.51(15) ?
C3A C1A B6A B9A -149.55(16) ?
C2A C1A B6A B9A 97.50(16) ?
B4A C1A B6A B9A -4.1(2) ?
B5A C1A B6A B9A -40.43(14) ?
B3A C1A B6A B9A 65.99(19) ?
C3A C1A B6A B5A -109.12(17) ?
C2A C1A B6A B5A 137.93(15) ?
B4A C1A B6A B5A 36.33(15) ?
B3A C1A B6A B5A 106.42(17) ?
C3A C1A B6A B10A 148.60(15) ?
C2A C1A B6A B10A 35.65(13) ?
B4A C1A B6A B10A -65.95(18) ?
B5A C1A B6A B10A -102.28(16) ?
B3A C1A B6A B10A 4.1(2) ?
C1A B5A B6A C2A 35.29(13) ?
B8A B5A B6A C2A -60.72(19) ?
B9A B5A B6A C2A -98.09(16) ?
B4A B5A B6A C2A 2.81(19) ?
B8A B5A B6A C1A -96.01(17) ?
B9A B5A B6A C1A -133.38(16) ?
B4A B5A B6A C1A -32.48(14) ?
C1A B5A B6A B9A 133.38(16) ?
B8A B5A B6A B9A 37.37(16) ?
B4A B5A B6A B9A 100.90(17) ?
C1A B5A B6A B10A 95.55(16) ?
B8A B5A B6A B10A -0.5(2) ?
B9A B5A B6A B10A -37.83(15) ?
B4A B5A B6A B10A 63.07(19) ?
C2A B3A B7A B11A 39.41(14) ?
C1A B3A B7A B11A 98.01(16) ?
B4A B3A B7A B11A 137.22(17) ?
C2A B3A B7A B12A 2.4(2) ?
C1A B3A B7A B12A 60.99(19) ?
B4A B3A B7A B12A 100.20(18) ?
B11A B3A B7A B12A -37.01(15) ?
C2A B3A B7A B4A -97.81(16) ?
C1A B3A B7A B4A -39.21(14) ?
B11A B3A B7A B4A -137.22(17) ?
C2A B3A B7A B8A -60.81(19) ?
C1A B3A B7A B8A -2.2(2) ?
B4A B3A B7A B8A 36.99(15) ?
B11A B3A B7A B8A -100.23(18) ?
C1A B4A B7A B3A 40.37(14) ?
B8A B4A B7A B3A 138.59(17) ?
B5A B4A B7A B3A 101.51(16) ?
C1A B4A B7A B11A 2.0(2) ?
B8A B4A B7A B11A 100.17(18) ?
B3A B4A B7A B11A -38.42(16) ?
B5A B4A B7A B11A 63.1(2) ?
C1A B4A B7A B12A -61.16(19) ?
B8A B4A B7A B12A 37.06(15) ?
B3A B4A B7A B12A -101.53(17) ?
B5A B4A B7A B12A 0.0(2) ?
C1A B4A B7A B8A -98.22(17) ?
B3A B4A B7A B8A -138.59(17) ?
B5A B4A B7A B8A -37.08(15) ?
C1A B5A B8A B12A -61.75(19) ?
B9A B5A B8A B12A 37.44(16) ?
B6A B5A B8A B12A 0.4(2) ?
B4A B5A B8A B12A -100.83(18) ?
C1A B5A B8A B4A 39.08(14) ?
B9A B5A B8A B4A 138.27(16) ?
B6A B5A B8A B4A 101.22(17) ?
C1A B5A B8A B9A -99.19(16) ?
B6A B5A B8A B9A -37.05(15) ?
B4A B5A B8A B9A -138.27(16) ?
C1A B5A B8A B7A 1.7(2) ?
B9A B5A B8A B7A 100.92(17) ?
B6A B5A B8A B7A 63.9(2) ?
B4A B5A B8A B7A -37.35(15) ?
C1A B4A B8A B5A -39.29(13) ?
B7A B4A B8A B5A -138.31(16) ?
B3A B4A B8A B5A -101.55(16) ?
C1A B4A B8A B12A 61.75(19) ?
B7A B4A B8A B12A -37.27(16) ?
B3A B4A B8A B12A -0.5(2) ?
B5A B4A B8A B12A 101.04(17) ?
C1A B4A B8A B9A -2.0(2) ?
B7A B4A B8A B9A -101.04(17) ?
B3A B4A B8A B9A -64.27(19) ?
B5A B4A B8A B9A 37.28(15) ?
C1A B4A B8A B7A 99.03(16) ?
B3A B4A B8A B7A 36.77(15) ?
B5A B4A B8A B7A 138.31(16) ?
B3A B7A B8A B5A 0.3(2) ?
B11A B7A B8A B5A -63.5(2) ?
B12A B7A B8A B5A -100.68(17) ?
B4A B7A B8A B5A 37.59(15) ?
B3A B7A B8A B12A 101.02(18) ?
B11A B7A B8A B12A 37.17(15) ?
B4A B7A B8A B12A 138.27(16) ?
B3A B7A B8A B4A -37.25(15) ?
B11A B7A B8A B4A -101.10(17) ?
B12A B7A B8A B4A -138.27(16) ?
B3A B7A B8A B9A 63.7(2) ?
B11A B7A B8A B9A -0.2(2) ?
B12A B7A B8A B9A -37.34(15) ?
B4A B7A B8A B9A 100.94(17) ?
C2A B6A B9A B5A 98.22(16) ?
C1A B6A B9A B5A 39.52(14) ?
B10A B6A B9A B5A 137.44(17) ?
C2A B6A B9A B10A -39.22(14) ?
C1A B6A B9A B10A -97.93(16) ?
B5A B6A B9A B10A -137.44(17) ?
C2A B6A B9A B8A 61.20(18) ?
C1A B6A B9A B8A 2.49(19) ?
B5A B6A B9A B8A -37.02(15) ?
B10A B6A B9A B8A 100.42(18) ?
C2A B6A B9A B12A -1.9(2) ?
C1A B6A B9A B12A -60.65(18) ?
B5A B6A B9A B12A -100.16(18) ?
B10A B6A B9A B12A 37.28(15) ?
C1A B5A B9A B6A -40.39(14) ?
B8A B5A B9A B6A -138.54(16) ?
B4A B5A B9A B6A -101.17(16) ?
C1A B5A B9A B10A -2.0(2) ?
B8A B5A B9A B10A -100.17(18) ?
B6A B5A B9A B10A 38.37(15) ?
B4A B5A B9A B10A -62.8(2) ?
C1A B5A B9A B8A 98.15(16) ?
B6A B5A B9A B8A 138.54(16) ?
B4A B5A B9A B8A 37.37(15) ?
C1A B5A B9A B12A 61.13(19) ?
B8A B5A B9A B12A -37.02(15) ?
B6A B5A B9A B12A 101.51(17) ?
B4A B5A B9A B12A 0.3(2) ?
B5A B8A B9A B6A 37.25(15) ?
B12A B8A B9A B6A -101.03(17) ?
B4A B8A B9A B6A -0.3(2) ?
B7A B8A B9A B6A -63.8(2) ?
B12A B8A B9A B5A -138.28(16) ?
B4A B8A B9A B5A -37.59(15) ?
B7A B8A B9A B5A -101.08(17) ?
B5A B8A B9A B10A 101.31(17) ?
B12A B8A B9A B10A -36.96(15) ?
B4A B8A B9A B10A 63.7(2) ?
B7A B8A B9A B10A 0.2(2) ?
B5A B8A B9A B12A 138.28(16) ?
B4A B8A B9A B12A 100.69(17) ?
B7A B8A B9A B12A 37.20(15) ?
C4A C2A B10A B12A 152.85(17) ?
C1A C2A B10A B12A -63.70(19) ?
B11A C2A B10A B12A 40.19(14) ?
B6A C2A B10A B12A -102.84(16) ?
B3A C2A B10A B12A 4.0(2) ?
C4A C2A B10A B9A -144.52(18) ?
C1A C2A B10A B9A -1.1(2) ?
B11A C2A B10A B9A 102.83(17) ?
B6A C2A B10A B9A -40.20(15) ?
B3A C2A B10A B9A 66.6(2) ?
C4A C2A B10A B11A 112.7(2) ?
C1A C2A B10A B11A -103.89(16) ?
B6A C2A B10A B11A -143.03(16) ?
B3A C2A B10A B11A -36.19(15) ?
C4A C2A B10A B6A -104.32(19) ?
C1A C2A B10A B6A 39.14(14) ?
B11A C2A B10A B6A 143.03(16) ?
B3A C2A B10A B6A 106.84(17) ?
B6A B9A B10A C2A 40.11(14) ?
B5A B9A B10A C2A 1.9(2) ?
B8A B9A B10A C2A -61.27(19) ?
B12A B9A B10A C2A -98.17(17) ?
B6A B9A B10A B12A 138.28(17) ?
B5A B9A B10A B12A 100.06(18) ?
B8A B9A B10A B12A 36.90(15) ?
B6A B9A B10A B11A 101.17(17) ?
B5A B9A B10A B11A 62.9(2) ?
B8A B9A B10A B11A -0.2(2) ?
B12A B9A B10A B11A -37.11(15) ?
B5A B9A B10A B6A -38.22(15) ?
B8A B9A B10A B6A -101.38(17) ?
B12A B9A B10A B6A -138.28(17) ?
C1A B6A B10A C2A -35.16(13) ?
B9A B6A B10A C2A -133.54(17) ?
B5A B6A B10A C2A -95.66(16) ?
C2A B6A B10A B12A 96.02(18) ?
C1A B6A B10A B12A 60.86(19) ?
B9A B6A B10A B12A -37.52(16) ?
B5A B6A B10A B12A 0.4(2) ?
C2A B6A B10A B9A 133.54(17) ?
C1A B6A B10A B9A 98.38(16) ?
B5A B6A B10A B9A 37.88(15) ?
C2A B6A B10A B11A 32.71(14) ?
C1A B6A B10A B11A -2.45(19) ?
B9A B6A B10A B11A -100.83(18) ?
B5A B6A B10A B11A -62.95(19) ?
C4A C2A B11A B12A -153.50(18) ?
C1A C2A B11A B12A 63.65(19) ?
B10A C2A B11A B12A -40.25(15) ?
B6A C2A B11A B12A -4.0(2) ?
B3A C2A B11A B12A 102.69(17) ?
C4A C2A B11A B7A 144.16(18) ?
C1A C2A B11A B7A 1.3(2) ?
B10A C2A B11A B7A -102.60(18) ?
B6A C2A B11A B7A -66.3(2) ?
B3A C2A B11A B7A 40.34(15) ?
C4A C2A B11A B3A 103.8(2) ?
C1A C2A B11A B3A -39.04(15) ?
B10A C2A B11A B3A -142.94(16) ?
B6A C2A B11A B3A -106.69(17) ?
C4A C2A B11A B10A -113.2(2) ?
C1A C2A B11A B10A 103.90(16) ?
B6A C2A B11A B10A 36.25(15) ?
B3A C2A B11A B10A 142.94(16) ?
B3A B7A B11A C2A -40.37(14) ?
B12A B7A B11A C2A 98.23(17) ?
B4A B7A B11A C2A -2.0(2) ?
B8A B7A B11A C2A 61.10(19) ?
B3A B7A B11A B12A -138.60(16) ?
B4A B7A B11A B12A -100.22(18) ?
B8A B7A B11A B12A -37.13(15) ?
B12A B7A B11A B3A 138.60(16) ?
B4A B7A B11A B3A 38.38(15) ?
B8A B7A B11A B3A 101.47(17) ?
B3A B7A B11A B10A -101.44(17) ?
B12A B7A B11A B10A 37.16(15) ?
B4A B7A B11A B10A -63.1(2) ?
B8A B7A B11A B10A 0.0(2) ?
C1A B3A B11A C2A 35.00(13) ?
B7A B3A B11A C2A 133.33(16) ?
B4A B3A B11A C2A 95.06(16) ?
C2A B3A B11A B12A -96.23(17) ?
C1A B3A B11A B12A -61.24(19) ?
B7A B3A B11A B12A 37.09(16) ?
B4A B3A B11A B12A -1.2(2) ?
C2A B3A B11A B7A -133.33(16) ?
C1A B3A B11A B7A -98.33(16) ?
B4A B3A B11A B7A -38.27(15) ?
C2A B3A B11A B10A -32.83(14) ?
C1A B3A B11A B10A 2.17(19) ?
B7A B3A B11A B10A 100.50(18) ?
B4A B3A B11A B10A 62.23(19) ?
B12A B10A B11A C2A -133.59(16) ?
B9A B10A B11A C2A -96.17(16) ?
B6A B10A B11A C2A -33.07(14) ?
C2A B10A B11A B12A 133.59(16) ?
B9A B10A B11A B12A 37.42(15) ?
B6A B10A B11A B12A 100.51(17) ?
C2A B10A B11A B7A 96.28(16) ?
B12A B10A B11A B7A -37.31(15) ?
B9A B10A B11A B7A 0.1(2) ?
B6A B10A B11A B7A 63.21(19) ?
C2A B10A B11A B3A 33.25(14) ?
B12A B10A B11A B3A -100.33(17) ?
B9A B10A B11A B3A -62.9(2) ?
B6A B10A B11A B3A 0.2(2) ?
C2A B11A B12A B10A 39.54(14) ?
B7A B11A B12A B10A 138.41(16) ?
B3A B11A B12A B10A 101.63(17) ?
C2A B11A B12A B8A -61.2(2) ?
B7A B11A B12A B8A 37.64(16) ?
B3A B11A B12A B8A 0.9(2) ?
B10A B11A B12A B8A -100.77(18) ?
C2A B11A B12A B7A -98.87(16) ?
B3A B11A B12A B7A -36.78(15) ?
B10A B11A B12A B7A -138.41(16) ?
C2A B11A B12A B9A 2.5(2) ?
B7A B11A B12A B9A 101.32(17) ?
B3A B11A B12A B9A 64.5(2) ?
B10A B11A B12A B9A -37.09(15) ?
C2A B10A B12A B11A -39.51(14) ?
B9A B10A B12A B11A -138.49(16) ?
B6A B10A B12A B11A -101.39(17) ?
C2A B10A B12A B8A 61.8(2) ?
B9A B10A B12A B8A -37.22(16) ?
B11A B10A B12A B8A 101.27(18) ?
B6A B10A B12A B8A -0.1(2) ?
C2A B10A B12A B7A -2.2(2) ?
B9A B10A B12A B7A -101.16(18) ?
B11A B10A B12A B7A 37.32(15) ?
B6A B10A B12A B7A -64.1(2) ?
C2A B10A B12A B9A 98.98(16) ?
B11A B10A B12A B9A 138.49(16) ?
B6A B10A B12A B9A 37.09(15) ?
B5A B8A B12A B11A 63.7(2) ?
B4A B8A B12A B11A -0.2(2) ?
B9A B8A B12A B11A 100.97(18) ?
B7A B8A B12A B11A -37.49(16) ?
B5A B8A B12A B10A -0.2(2) ?
B4A B8A B12A B10A -64.1(2) ?
B9A B8A B12A B10A 37.07(16) ?
B7A B8A B12A B10A -101.40(18) ?
B5A B8A B12A B7A 101.24(17) ?
B4A B8A B12A B7A 37.27(15) ?
B9A B8A B12A B7A 138.47(16) ?
B5A B8A B12A B9A -37.23(15) ?
B4A B8A B12A B9A -101.19(17) ?
B7A B8A B12A B9A -138.47(16) ?
B3A B7A B12A B11A 37.30(15) ?
B4A B7A B12A B11A 101.08(17) ?
B8A B7A B12A B11A 138.18(16) ?
B3A B7A B12A B10A -0.2(2) ?
B11A B7A B12A B10A -37.46(15) ?
B4A B7A B12A B10A 63.6(2) ?
B8A B7A B12A B10A 100.71(17) ?
B3A B7A B12A B8A -100.88(17) ?
B11A B7A B12A B8A -138.18(16) ?
B4A B7A B12A B8A -37.09(15) ?
B3A B7A B12A B9A -63.5(2) ?
B11A B7A B12A B9A -100.85(17) ?
B4A B7A B12A B9A 0.2(2) ?
B8A B7A B12A B9A 37.33(15) ?
B6A B9A B12A B11A -0.3(2) ?
B5A B9A B12A B11A -64.0(2) ?
B10A B9A B12A B11A 37.35(15) ?
B8A B9A B12A B11A -101.10(18) ?
B6A B9A B12A B10A -37.66(15) ?
B5A B9A B12A B10A -101.36(17) ?
B8A B9A B12A B10A -138.45(17) ?
B6A B9A B12A B8A 100.79(17) ?
B5A B9A B12A B8A 37.09(15) ?
B10A B9A B12A B8A 138.45(17) ?
B6A B9A B12A B7A 63.3(2) ?
B5A B9A B12A B7A -0.4(2) ?
B10A B9A B12A B7A 101.00(18) ?
B8A B9A B12A B7A -37.44(15) ?
C3B C1B C2B C4B 1.4(2) y
C2B C1B C3B O1B -97.6(2) y
C2B C1B C3B O2B 87.0(2) y
B4B C1B C3B O2B -127.7(2) ?
B5B C1B C3B O2B -54.0(3) ?
B3B C1B C3B O2B 159.03(17) ?
B6B C1B C3B O2B 17.0(3) ?
B4B C1B C3B O1B 47.7(2) ?
B5B C1B C3B O1B 121.40(19) ?
B3B C1B C3B O1B -25.5(2) ?
B6B C1B C3B O1B -167.61(15) ?
B4B C1B C2B C4B -146.59(17) ?
B5B C1B C2B C4B 144.85(18) ?
B3B C1B C2B C4B -106.74(18) ?
B6B C1B C2B C4B 105.77(19) ?
C3B C1B C2B B7B 147.67(17) ?
B4B C1B C2B B7B -0.3(2) ?
B5B C1B C2B B7B -68.9(2) ?
B3B C1B C2B B7B 39.54(15) ?
B6B C1B C2B B7B -107.96(17) ?
C3B C1B C2B B11B -144.16(17) ?
B4B C1B C2B B11B 67.85(19) ?
B5B C1B C2B B11B -0.7(2) ?
B3B C1B C2B B11B 107.71(16) ?
B6B C1B C2B B11B -39.78(15) ?
C3B C1B C2B B6B -104.37(19) ?
B4B C1B C2B B6B 107.64(18) ?
B5B C1B C2B B6B 39.08(16) ?
B3B C1B C2B B6B 147.50(16) ?
C3B C1B C2B B3B 108.13(19) ?
B4B C1B C2B B3B -39.86(15) ?
B5B C1B C2B B3B -108.41(17) ?
B6B C1B C2B B3B -147.50(16) ?
B7B C2B C4B O4B 52.1(3) ?
B11B C2B C4B O4B -22.2(3) ?
B6B C2B C4B O4B -94.1(2) ?
B3B C2B C4B O4B 124.9(2) ?
C1B C2B C4B O3B 15.8(2) y
B7B C2B C4B O3B -127.29(19) ?
C1B C2B C4B O4B -164.77(19) y
B11B C2B C4B O3B 158.42(18) ?
B6B C2B C4B O3B 86.6(2) ?
B3B C2B C4B O3B -54.5(2) ?
C3B C1B B3B C2B -111.19(18) ?
B4B C1B B3B C2B 137.82(16) ?
B5B C1B B3B C2B 101.10(17) ?
B6B C1B B3B C2B 31.19(15) ?
C3B C1B B3B B8B 151.22(16) ?
C2B C1B B3B B8B -97.58(15) ?
B4B C1B B3B B8B 40.23(14) ?
B5B C1B B3B B8B 3.5(2) ?
B6B C1B B3B B8B -66.40(19) ?
C3B C1B B3B B4B 110.99(18) ?
C2B C1B B3B B4B -137.82(16) ?
B5B C1B B3B B4B -36.72(16) ?
B6B C1B B3B B4B -106.63(18) ?
C3B C1B B3B B7B -146.89(16) ?
C2B C1B B3B B7B -35.69(13) ?
B4B C1B B3B B7B 102.13(17) ?
B5B C1B B3B B7B 65.41(19) ?
B6B C1B B3B B7B -4.5(2) ?
C4B C2B B3B C1B 110.05(17) ?
B7B C2B B3B C1B -138.06(16) ?
B11B C2B B3B C1B -101.36(16) ?
B6B C2B B3B C1B -31.47(15) ?
C4B C2B B3B B8B -151.92(16) ?
C1B C2B B3B B8B 98.03(16) ?
B7B C2B B3B B8B -40.03(14) ?
B11B C2B B3B B8B -3.3(2) ?
B6B C2B B3B B8B 66.55(19) ?
C4B C2B B3B B4B 145.88(16) ?
C1B C2B B3B B4B 35.82(13) ?
B7B C2B B3B B4B -102.24(16) ?
B11B C2B B3B B4B -65.54(18) ?
B6B C2B B3B B4B 4.3(2) ?
C4B C2B B3B B7B -111.89(18) ?
C1B C2B B3B B7B 138.06(16) ?
B11B C2B B3B B7B 36.70(15) ?
B6B C2B B3B B7B 106.59(17) ?
C3B C1B B4B B9B 148.36(17) ?
C2B C1B B4B B9B -63.45(19) ?
B5B C1B B4B B9B 40.05(15) ?
B3B C1B B4B B9B -102.80(17) ?
B6B C1B B4B B9B 3.5(2) ?
C3B C1B B4B B8B -148.88(17) ?
C2B C1B B4B B8B -0.7(2) ?
B5B C1B B4B B8B 102.81(17) ?
B3B C1B B4B B8B -40.04(15) ?
B6B C1B B4B B8B 66.2(2) ?
C3B C1B B4B B3B -108.84(19) ?
C2B C1B B4B B3B 39.35(14) ?
B5B C1B B4B B3B 142.85(16) ?
B6B C1B B4B B3B 106.28(17) ?
C3B C1B B4B B5B 108.31(19) ?
C2B C1B B4B B5B -103.50(16) ?
B3B C1B B4B B5B -142.85(16) ?
B6B C1B B4B B5B -36.57(15) ?
C2B B3B B4B C1B -35.57(13) ?
B8B B3B B4B C1B -133.79(16) ?
B7B B3B B4B C1B -95.81(15) ?
C1B B3B B4B B9B 96.32(18) ?
C2B B3B B4B B9B 60.7(2) ?
B8B B3B B4B B9B -37.47(17) ?
B7B B3B B4B B9B 0.5(2) ?
C1B B3B B4B B8B 133.79(16) ?
C2B B3B B4B B8B 98.21(16) ?
B7B B3B B4B B8B 37.98(15) ?
C1B B3B B4B B5B 32.86(14) ?
C2B B3B B4B B5B -2.71(19) ?
B8B B3B B4B B5B -100.92(18) ?
B7B B3B B4B B5B -62.94(19) ?
C3B C1B B5B B9B -151.22(17) ?
C2B C1B B5B B9B 64.3(2) ?
B4B C1B B5B B9B -39.79(15) ?
B3B C1B B5B B9B -3.3(2) ?
B6B C1B B5B B9B 102.71(17) ?
C3B C1B B5B B6B 106.06(18) ?
C2B C1B B5B B6B -38.45(15) ?
B4B C1B B5B B6B -142.50(16) ?
B3B C1B B5B B6B -106.01(17) ?
C3B C1B B5B B4B -111.43(18) ?
C2B C1B B5B B4B 104.06(16) ?
B3B C1B B5B B4B 36.49(15) ?
B6B C1B B5B B4B 142.50(16) ?
C3B C1B B5B B10B 145.99(18) ?
C2B C1B B5B B10B 1.5(2) ?
B4B C1B B5B B10B -102.58(19) ?
B3B C1B B5B B10B -66.1(2) ?
B6B C1B B5B B10B 39.93(16) ?
B9B B4B B5B C1B -133.91(16) ?
B8B B4B B5B C1B -96.35(16) ?
B3B B4B B5B C1B -33.24(14) ?
C1B B4B B5B B9B 133.91(16) ?
B8B B4B B5B B9B 37.56(16) ?
B3B B4B B5B B9B 100.66(17) ?
C1B B4B B5B B6B 33.66(15) ?
B9B B4B B5B B6B -100.25(18) ?
B8B B4B B5B B6B -62.7(2) ?
B3B B4B B5B B6B 0.4(2) ?
C1B B4B B5B B10B 96.43(18) ?
B9B B4B B5B B10B -37.48(16) ?
B8B B4B B5B B10B 0.1(2) ?
B3B B4B B5B B10B 63.2(2) ?
C4B C2B B6B C1B -110.67(18) ?
B7B C2B B6B C1B 101.41(16) ?
B11B C2B B6B C1B 137.74(16) ?
B3B C2B B6B C1B 31.26(15) ?
C4B C2B B6B B10B 151.44(17) ?
C1B C2B B6B B10B -97.89(17) ?
B7B C2B B6B B10B 3.5(2) ?
B11B C2B B6B B10B 39.85(15) ?
B3B C2B B6B B10B -66.63(19) ?
C4B C2B B6B B11B 111.59(18) ?
C1B C2B B6B B11B -137.74(16) ?
B7B C2B B6B B11B -36.33(16) ?
B3B C2B B6B B11B -106.48(17) ?
C4B C2B B6B B5B -146.04(16) ?
C1B C2B B6B B5B -35.37(14) ?
B7B C2B B6B B5B 66.05(19) ?
B11B C2B B6B B5B 102.37(17) ?
B3B C2B B6B B5B -4.1(2) ?
C3B C1B B6B C2B 112.09(17) ?
B4B C1B B6B C2B -101.49(17) ?
B5B C1B B6B C2B -138.41(16) ?
B3B C1B B6B C2B -31.38(15) ?
C3B C1B B6B B10B -149.87(16) ?
C2B C1B B6B B10B 98.04(16) ?
B4B C1B B6B B10B -3.5(2) ?
B5B C1B B6B B10B -40.37(15) ?
B3B C1B B6B B10B 66.65(19) ?
C3B C1B B6B B11B 148.24(16) ?
C2B C1B B6B B11B 36.15(14) ?
B4B C1B B6B B11B -65.3(2) ?
B5B C1B B6B B11B -102.26(18) ?
B3B C1B B6B B11B 4.8(2) ?
C3B C1B B6B B5B -109.50(18) ?
C2B C1B B6B B5B 138.41(16) ?
B4B C1B B6B B5B 36.91(16) ?
B3B C1B B6B B5B 107.02(18) ?
C1B B5B B6B C2B 35.12(13) ?
B9B B5B B6B C2B -60.9(2) ?
B4B B5B B6B C2B 2.1(2) ?
B10B B5B B6B C2B -98.66(17) ?
B9B B5B B6B C1B -96.05(18) ?
B4B B5B B6B C1B -33.04(14) ?
B10B B5B B6B C1B -133.78(17) ?
C1B B5B B6B B10B 133.78(17) ?
B9B B5B B6B B10B 37.73(16) ?
B4B B5B B6B B10B 100.74(18) ?
C1B B5B B6B B11B 95.83(16) ?
B9B B5B B6B B11B -0.2(2) ?
B4B B5B B6B B11B 62.8(2) ?
B10B B5B B6B B11B -37.95(16) ?
C4B C2B B7B B8B 147.05(17) ?
C1B C2B B7B B8B 1.2(2) ?
B11B C2B B7B B8B -102.60(17) ?
B6B C2B B7B B8B -66.47(19) ?
B3B C2B B7B B8B 39.99(15) ?
C4B C2B B7B B12B -150.31(17) ?
C1B C2B B7B B12B 63.83(18) ?
B11B C2B B7B B12B -39.96(15) ?
B6B C2B B7B B12B -3.8(2) ?
B3B C2B B7B B12B 102.64(16) ?
C4B C2B B7B B11B -110.35(19) ?
C1B C2B B7B B11B 103.78(16) ?
B6B C2B B7B B11B 36.13(15) ?
B3B C2B B7B B11B 142.59(16) ?
C4B C2B B7B B3B 107.06(19) ?
C1B C2B B7B B3B -38.81(14) ?
B11B C2B B7B B3B -142.59(16) ?
B6B C2B B7B B3B -106.46(16) ?
C1B B3B B7B C2B 35.41(13) ?
B8B B3B B7B C2B 133.76(16) ?
B4B B3B B7B C2B 95.62(16) ?
C1B B3B B7B B8B -98.35(16) ?
C2B B3B B7B B8B -133.76(16) ?
B4B B3B B7B B8B -38.14(15) ?
C1B B3B B7B B12B -60.85(18) ?
C2B B3B B7B B12B -96.27(16) ?
B8B B3B B7B B12B 37.49(16) ?
B4B B3B B7B B12B -0.7(2) ?
C1B B3B B7B B11B 2.3(2) ?
C2B B3B B7B B11B -33.09(14) ?
B8B B3B B7B B11B 100.67(18) ?
B4B B3B B7B B11B 62.52(19) ?
C1B B3B B8B B7B 98.23(15) ?
C2B B3B B8B B7B 39.05(14) ?
B4B B3B B8B B7B 137.27(17) ?
C1B B3B B8B B4B -39.04(14) ?
C2B B3B B8B B4B -98.22(16) ?
B7B B3B B8B B4B -137.27(17) ?
C1B B3B B8B B9B -2.2(2) ?
C2B B3B B8B B9B -61.34(18) ?
B4B B3B B8B B9B 36.88(16) ?
B7B B3B B8B B9B -100.39(18) ?
C1B B3B B8B B12B 60.87(19) ?
C2B B3B B8B B12B 1.7(2) ?
B4B B3B B8B B12B 99.91(19) ?
B7B B3B B8B B12B -37.35(15) ?
C2B B7B B8B B3B -39.95(14) ?
B12B B7B B8B B3B -138.27(17) ?
B11B B7B B8B B3B -101.10(16) ?
C2B B7B B8B B4B -1.6(2) ?
B12B B7B B8B B4B -99.90(19) ?
B11B B7B B8B B4B -62.7(2) ?
B3B B7B B8B B4B 38.37(15) ?
C2B B7B B8B B9B 61.10(19) ?
B12B B7B B8B B9B -37.21(15) ?
B11B B7B B8B B9B 0.0(2) ?
B3B B7B B8B B9B 101.06(17) ?
C2B B7B B8B B12B 98.31(16) ?
B11B B7B B8B B12B 37.16(15) ?
B3B B7B B8B B12B 138.27(17) ?
C1B B4B B8B B3B 39.98(14) ?
B9B B4B B8B B3B 138.39(18) ?
B5B B4B B8B B3B 101.10(17) ?
C1B B4B B8B B7B 1.4(2) ?
B9B B4B B8B B7B 99.81(19) ?
B3B B4B B8B B7B -38.57(15) ?
B5B B4B B8B B7B 62.5(2) ?
C1B B4B B8B B9B -98.41(18) ?
B3B B4B B8B B9B -138.39(18) ?
B5B B4B B8B B9B -37.29(16) ?
C1B B4B B8B B12B -61.8(2) ?
B9B B4B B8B B12B 36.64(16) ?
B3B B4B B8B B12B -101.75(17) ?
B5B B4B B8B B12B -0.6(2) ?
C1B B4B B9B B5B -39.32(15) ?
B8B B4B B9B B5B -138.37(17) ?
B3B B4B B9B B5B -101.34(17) ?
C1B B4B B9B B12B 61.8(2) ?
B8B B4B B9B B12B -37.21(17) ?
B3B B4B B9B B12B -0.2(2) ?
B5B B4B B9B B12B 101.2(2) ?
C1B B4B B9B B8B 99.05(16) ?
B3B B4B B9B B8B 37.02(16) ?
B5B B4B B9B B8B 138.37(17) ?
C1B B4B B9B B10B -2.0(2) ?
B8B B4B B9B B10B -101.07(18) ?
B3B B4B B9B B10B -64.0(2) ?
B5B B4B B9B B10B 37.30(16) ?
C1B B5B B9B B4B 39.10(14) ?
B6B B5B B9B B4B 101.34(17) ?
B10B B5B B9B B4B 138.46(17) ?
C1B B5B B9B B12B -62.2(2) ?
B6B B5B B9B B12B 0.0(2) ?
B4B B5B B9B B12B -101.35(19) ?
B10B B5B B9B B12B 37.12(17) ?
C1B B5B B9B B8B 1.7(2) ?
B6B B5B B9B B8B 63.9(2) ?
B4B B5B B9B B8B -37.44(16) ?
B10B B5B B9B B8B 101.03(18) ?
C1B B5B B9B B10B -99.36(17) ?
B6B B5B B9B B10B -37.12(16) ?
B4B B5B B9B B10B -138.46(17) ?
B3B B8B B9B B4B -37.29(15) ?
B7B B8B B9B B4B -101.35(17) ?
B12B B8B B9B B4B -138.67(18) ?
B3B B8B B9B B5B 0.3(2) ?
B7B B8B B9B B5B -63.7(2) ?
B4B B8B B9B B5B 37.62(16) ?
B12B B8B B9B B5B -101.05(19) ?
B3B B8B B9B B12B 101.38(17) ?
B7B B8B B9B B12B 37.32(15) ?
B4B B8B B9B B12B 138.67(18) ?
B3B B8B B9B B10B 64.0(2) ?
B7B B8B B9B B10B -0.1(2) ?
B4B B8B B9B B10B 101.30(18) ?
B12B B8B B9B B10B -37.37(16) ?
C2B B6B B10B B11B -39.08(14) ?
C1B B6B B10B B11B -98.29(16) ?
B5B B6B B10B B11B -137.33(18) ?
C2B B6B B10B B5B 98.25(16) ?
C1B B6B B10B B5B 39.05(14) ?
B11B B6B B10B B5B 137.33(18) ?
C2B B6B B10B B12B -1.7(2) ?
C1B B6B B10B B12B -60.87(19) ?
B11B B6B B10B B12B 37.42(16) ?
B5B B6B B10B B12B -99.91(19) ?
C2B B6B B10B B9B 61.10(19) ?
C1B B6B B10B B9B 1.9(2) ?
B11B B6B B10B B9B 100.19(18) ?
B5B B6B B10B B9B -37.15(16) ?
C1B B5B B10B B6B -40.17(15) ?
B9B B5B B10B B6B -138.04(17) ?
B4B B5B B10B B6B -101.02(17) ?
C1B B5B B10B B11B -1.7(2) ?
B9B B5B B10B B11B -99.58(19) ?
B6B B5B B10B B11B 38.46(17) ?
B4B B5B B10B B11B -62.6(2) ?
C1B B5B B10B B12B 61.4(2) ?
B9B B5B B10B B12B -36.49(17) ?
B6B B5B B10B B12B 101.54(18) ?
B4B B5B B10B B12B 0.5(2) ?
C1B B5B B10B B9B 97.87(18) ?
B6B B5B B10B B9B 138.04(17) ?
B4B B5B B10B B9B 37.02(16) ?
B4B B9B B10B B6B 0.0(2) ?
B5B B9B B10B B6B 37.58(15) ?
B12B B9B B10B B6B -101.13(18) ?
B8B B9B B10B B6B -63.7(2) ?
B4B B9B B10B B11B 63.9(2) ?
B5B B9B B10B B11B 101.45(18) ?
B12B B9B B10B B11B -37.26(15) ?
B8B B9B B10B B11B 0.1(2) ?
B4B B9B B10B B5B -37.53(16) ?
B12B B9B B10B B5B -138.71(18) ?
B8B B9B B10B B5B -101.31(18) ?
B4B B9B B10B B12B 101.18(19) ?
B5B B9B B10B B12B 138.71(18) ?
B8B B9B B10B B12B 37.40(16) ?
C4B C2B B11B B10B -145.75(17) ?
C1B C2B B11B B10B -0.4(2) ?
B7B C2B B11B B10B 103.14(18) ?
B6B C2B B11B B10B -39.85(16) ?
B3B C2B B11B B10B 66.5(2) ?
C4B C2B B11B B12B 151.22(16) ?
C1B C2B B11B B12B -63.45(18) ?
B7B C2B B11B B12B 40.11(14) ?
B6B C2B B11B B12B -102.88(17) ?
B3B C2B B11B B12B 3.5(2) ?
C4B C2B B11B B6B -105.90(19) ?
C1B C2B B11B B6B 39.43(15) ?
B7B C2B B11B B6B 142.98(16) ?
B3B C2B B11B B6B 106.40(17) ?
C4B C2B B11B B7B 111.12(18) ?
C1B C2B B11B B7B -103.55(16) ?
B6B C2B B11B B7B -142.98(16) ?
B3B C2B B11B B7B -36.59(15) ?
B6B B10B B11B C2B 39.65(15) ?
B5B B10B B11B C2B 1.3(2) ?
B12B B10B B11B C2B -98.44(17) ?
B9B B10B B11B C2B -61.3(2) ?
B6B B10B B11B B12B 138.09(17) ?
B5B B10B B11B B12B 99.8(2) ?
B9B B10B B11B B12B 37.10(15) ?
B5B B10B B11B B6B -38.33(17) ?
B12B B10B B11B B6B -138.09(17) ?
B9B B10B B11B B6B -100.99(18) ?
B6B B10B B11B B7B 100.82(17) ?
B5B B10B B11B B7B 62.5(2) ?
B12B B10B B11B B7B -37.27(15) ?
B9B B10B B11B B7B -0.2(2) ?
C1B B6B B11B C2B -35.66(13) ?
B10B B6B B11B C2B -134.08(17) ?
B5B B6B B11B C2B -95.86(16) ?
C2B B6B B11B B10B 134.08(17) ?
C1B B6B B11B B10B 98.42(18) ?
B5B B6B B11B B10B 38.23(16) ?
C2B B6B B11B B12B 96.22(17) ?
C1B B6B B11B B12B 60.6(2) ?
B10B B6B B11B B12B -37.86(16) ?
B5B B6B B11B B12B 0.4(2) ?
C2B B6B B11B B7B 32.72(15) ?
C1B B6B B11B B7B -2.9(2) ?
B10B B6B B11B B7B -101.36(19) ?
B5B B6B B11B B7B -63.1(2) ?
B8B B7B B11B C2B 96.37(16) ?
B12B B7B B11B C2B 133.86(16) ?
B3B B7B B11B C2B 33.42(14) ?
C2B B7B B11B B10B -96.23(17) ?
B8B B7B B11B B10B 0.1(2) ?
B12B B7B B11B B10B 37.63(15) ?
B3B B7B B11B B10B -62.8(2) ?
C2B B7B B11B B12B -133.86(16) ?
B8B B7B B11B B12B -37.50(15) ?
B3B B7B B11B B12B -100.44(17) ?
C2B B7B B11B B6B -33.02(15) ?
B8B B7B B11B B6B 63.3(2) ?
B12B B7B B11B B6B 100.85(18) ?
B3B B7B B11B B6B 0.4(2) ?
C2B B11B B12B B9B 61.4(2) ?
B10B B11B B12B B9B -37.70(16) ?
B6B B11B B12B B9B -0.4(2) ?
B7B B11B B12B B9B 100.80(18) ?
C2B B11B B12B B7B -39.36(13) ?
B10B B11B B12B B7B -138.50(16) ?
B6B B11B B12B B7B -101.17(17) ?
C2B B11B B12B B8B -2.2(2) ?
B10B B11B B12B B8B -101.32(18) ?
B6B B11B B12B B8B -64.0(2) ?
B7B B11B B12B B8B 37.18(15) ?
C2B B11B B12B B10B 99.14(16) ?
B6B B11B B12B B10B 37.33(15) ?
B7B B11B B12B B10B 138.50(16) ?
B4B B9B B12B B11B -64.0(2) ?
B5B B9B B12B B11B 0.2(2) ?
B8B B9B B12B B11B -101.15(18) ?
B10B B9B B12B B11B 37.27(16) ?
B4B B9B B12B B7B -0.2(2) ?
B5B B9B B12B B7B 64.0(2) ?
B8B B9B B12B B7B -37.38(16) ?
B10B B9B B12B B7B 101.04(18) ?
B4B B9B B12B B8B 37.16(17) ?
B5B B9B B12B B8B 101.37(18) ?
B10B B9B B12B B8B 138.42(17) ?
B4B B9B B12B B10B -101.3(2) ?
B5B B9B B12B B10B -37.05(17) ?
B8B B9B B12B B10B -138.42(17) ?
C2B B7B B12B B11B 39.37(13) ?
B8B B7B B12B B11B 138.33(16) ?
B3B B7B B12B B11B 101.29(16) ?
C2B B7B B12B B9B -61.4(2) ?
B8B B7B B12B B9B 37.58(17) ?
B11B B7B B12B B9B -100.75(19) ?
B3B B7B B12B B9B 0.5(2) ?
C2B B7B B12B B8B -98.96(16) ?
B11B B7B B12B B8B -138.33(16) ?
B3B B7B B12B B8B -37.04(15) ?
C2B B7B B12B B10B 2.5(2) ?
B8B B7B B12B B10B 101.45(18) ?
B11B B7B B12B B10B -36.89(15) ?
B3B B7B B12B B10B 64.4(2) ?
B3B B8B B12B B11B 0.3(2) ?
B7B B8B B12B B11B -37.46(15) ?
B4B B8B B12B B11B 64.0(2) ?
B9B B8B B12B B11B 100.53(18) ?
B3B B8B B12B B9B -100.25(18) ?
B7B B8B B12B B9B -138.00(17) ?
B4B B8B B12B B9B -36.54(16) ?
B3B B8B B12B B7B 37.75(15) ?
B4B B8B B12B B7B 101.46(17) ?
B9B B8B B12B B7B 138.00(17) ?
B3B B8B B12B B10B -62.7(2) ?
B7B B8B B12B B10B -100.48(18) ?
B4B B8B B12B B10B 1.0(2) ?
B9B B8B B12B B10B 37.52(17) ?
B6B B10B B12B B11B -37.80(16) ?
B5B B10B B12B B11B -101.49(19) ?
B9B B10B B12B B11B -137.97(17) ?
B6B B10B B12B B9B 100.18(18) ?
B11B B10B B12B B9B 137.97(17) ?
B5B B10B B12B B9B 36.48(16) ?
B6B B10B B12B B7B -0.5(2) ?
B11B B10B B12B B7B 37.29(15) ?
B5B B10B B12B B7B -64.2(2) ?
B9B B10B B12B B7B -100.69(17) ?
B6B B10B B12B B8B 62.8(2) ?
B11B B10B B12B B8B 100.56(18) ?
B5B B10B B12B B8B -0.9(2) ?
B9B B10B B12B B8B -37.41(16) ?
C4C C2C C1C C3C -3.3(2) y
C2C C1C C3C O1C 88.1(2) y
C2C C1C C3C O2C -98.0(2) y
C1C C2C C4C O3C -178.84(16) y
C1C C2C C4C O4C 0.5(3) y
B11C C2C C4C O4C -142.3(2) ?
B10C C2C C4C O4C 141.7(2) ?
B3C C2C C4C O4C -69.2(3) ?
B6C C2C C4C O4C 69.9(2) ?
B11C C2C C4C O3C 38.4(2) ?
B10C C2C C4C O3C -37.7(2) ?
B3C C2C C4C O3C 111.48(19) ?
B6C C2C C4C O3C -109.42(19) ?
B11C C2C C1C C3C 143.56(17) ?
B10C C2C C1C C3C -148.23(16) ?
B3C C2C C1C C3C 104.03(18) ?
B6C C2C C1C C3C -108.75(18) ?
C4C C2C C1C B4C -146.93(16) ?
B11C C2C C1C B4C -0.1(2) ?
B10C C2C C1C B4C 68.16(18) ?
B3C C2C C1C B4C -39.58(14) ?
B6C C2C C1C B4C 107.64(16) ?
C4C C2C C1C B5C 144.70(16) ?
B11C C2C C1C B5C -68.43(18) ?
B10C C2C C1C B5C -0.2(2) ?
B3C C2C C1C B5C -107.96(16) ?
B6C C2C C1C B5C 39.26(14) ?
C4C C2C C1C B3C -107.35(18) ?
B11C C2C C1C B3C 39.53(15) ?
B10C C2C C1C B3C 107.74(16) ?
B6C C2C C1C B3C 147.22(15) ?
C4C C2C C1C B6C 105.43(18) ?
B11C C2C C1C B6C -107.69(16) ?
B10C C2C C1C B6C -39.48(14) ?
B3C C2C C1C B6C -147.22(15) ?
B4C C1C C3C O2C 44.0(2) ?
B5C C1C C3C O2C 116.23(19) ?
B3C C1C C3C O2C -26.6(2) ?
B6C C1C C3C O2C -171.10(16) ?
B4C C1C C3C O1C -129.95(17) ?
B5C C1C C3C O1C -57.7(2) ?
B3C C1C C3C O1C 159.50(15) ?
B6C C1C C3C O1C 15.0(2) ?
C3C C1C B3C C2C -114.37(16) ?
B4C C1C B3C C2C 137.98(15) ?
B5C C1C B3C C2C 101.58(15) ?
B6C C1C B3C C2C 31.73(14) ?
C3C C1C B3C B7C 148.11(15) ?
C2C C1C B3C B7C -97.52(15) ?
B4C C1C B3C B7C 40.46(13) ?
B5C C1C B3C B7C 4.05(19) ?
B6C C1C B3C B7C -65.79(18) ?
C3C C1C B3C B4C 107.65(16) ?
C2C C1C B3C B4C -137.98(15) ?
B5C C1C B3C B4C -36.41(14) ?
B6C C1C B3C B4C -106.25(16) ?
C3C C1C B3C B11C -150.04(15) ?
C2C C1C B3C B11C -35.67(13) ?
B4C C1C B3C B11C 102.31(15) ?
B5C C1C B3C B11C 65.90(18) ?
B6C C1C B3C B11C -3.94(19) ?
C4C C2C B3C C1C 107.26(17) ?
B11C C2C B3C C1C -138.05(15) ?
B10C C2C B3C C1C -101.66(16) ?
B6C C2C B3C C1C -31.77(14) ?
C4C C2C B3C B7C -154.93(16) ?
C1C C2C B3C B7C 97.82(15) ?
B11C C2C B3C B7C -40.23(14) ?
B10C C2C B3C B7C -3.8(2) ?
B6C C2C B3C B7C 66.04(18) ?
C4C C2C B3C B4C 143.04(16) ?
C1C C2C B3C B4C 35.78(12) ?
B11C C2C B3C B4C -102.27(16) ?
B10C C2C B3C B4C -65.88(18) ?
B6C C2C B3C B4C 4.01(19) ?
C4C C2C B3C B11C -114.69(18) ?
C1C C2C B3C B11C 138.05(15) ?
B10C C2C B3C B11C 36.39(15) ?
B6C C2C B3C B11C 106.28(17) ?
C3C C1C B4C B8C 150.32(15) ?
C2C C1C B4C B8C -63.71(18) ?
B5C C1C B4C B8C 40.07(14) ?
B3C C1C B4C B8C -102.90(16) ?
B6C C1C B4C B8C 3.8(2) ?
C3C C1C B4C B7C -147.10(16) ?
C2C C1C B4C B7C -1.13(19) ?
B5C C1C B4C B7C 102.65(16) ?
B3C C1C B4C B7C -40.32(14) ?
B6C C1C B4C B7C 66.35(18) ?
C3C C1C B4C B3C -106.78(17) ?
C2C C1C B4C B3C 39.19(14) ?
B5C C1C B4C B3C 142.98(15) ?
B6C C1C B4C B3C 106.68(16) ?
C3C C1C B4C B5C 110.25(17) ?
C2C C1C B4C B5C -103.78(15) ?
B3C C1C B4C B5C -142.98(15) ?
B6C C1C B4C B5C -36.30(15) ?
C2C B3C B4C C1C -35.26(12) ?
B7C B3C B4C C1C -133.37(15) ?
B11C B3C B4C C1C -95.53(15) ?
C1C B3C B4C B8C 96.23(16) ?
C2C B3C B4C B8C 60.97(17) ?
B7C B3C B4C B8C -37.14(14) ?
B11C B3C B4C B8C 0.70(19) ?
C1C B3C B4C B7C 133.37(15) ?
C2C B3C B4C B7C 98.12(15) ?
B11C B3C B4C B7C 37.84(14) ?
C1C B3C B4C B5C 32.81(13) ?
C2C B3C B4C B5C -2.45(18) ?
B7C B3C B4C B5C -100.57(16) ?
B11C B3C B4C B5C -62.73(18) ?
C3C C1C B5C B8C -146.78(15) ?
C2C C1C B5C B8C 63.88(17) ?
B4C C1C B5C B8C -39.94(13) ?
B3C C1C B5C B8C -3.77(19) ?
B6C C1C B5C B8C 102.77(15) ?
C3C C1C B5C B9C 150.81(15) ?
C2C C1C B5C B9C 1.47(19) ?
B4C C1C B5C B9C -102.35(16) ?
B3C C1C B5C B9C -66.17(18) ?
B6C C1C B5C B9C 40.36(14) ?
C3C C1C B5C B6C 110.45(17) ?
C2C C1C B5C B6C -38.89(14) ?
B4C C1C B5C B6C -142.71(15) ?
B3C C1C B5C B6C -106.53(16) ?
C3C C1C B5C B4C -106.84(17) ?
C2C C1C B5C B4C 103.81(15) ?
B3C C1C B5C B4C 36.17(14) ?
B6C C1C B5C B4C 142.71(15) ?
B8C B4C B5C C1C -133.83(15) ?
B7C B4C B5C C1C -96.25(15) ?
B3C B4C B5C C1C -33.17(13) ?
C1C B4C B5C B8C 133.83(15) ?
B7C B4C B5C B8C 37.58(14) ?
B3C B4C B5C B8C 100.66(16) ?
C1C B4C B5C B9C 96.40(15) ?
B8C B4C B5C B9C -37.42(14) ?
B7C B4C B5C B9C 0.16(19) ?
B3C B4C B5C B9C 63.23(18) ?
C1C B4C B5C B6C 33.47(13) ?
B8C B4C B5C B6C -100.36(16) ?
B7C B4C B5C B6C -62.78(18) ?
B3C B4C B5C B6C 0.30(19) ?
C4C C2C B6C C1C -108.06(17) ?
B11C C2C B6C C1C 101.65(16) ?
B10C C2C B6C C1C 138.10(15) ?
B3C C2C B6C C1C 31.68(14) ?
C4C C2C B6C B9C 154.36(15) ?
C1C C2C B6C B9C -97.58(15) ?
B11C C2C B6C B9C 4.06(19) ?
B10C C2C B6C B9C 40.52(14) ?
B3C C2C B6C B9C -65.91(18) ?
C4C C2C B6C B5C -143.56(15) ?
C1C C2C B6C B5C -35.50(12) ?
B11C C2C B6C B5C 66.15(18) ?
B10C C2C B6C B5C 102.60(15) ?
B3C C2C B6C B5C -3.82(19) ?
C4C C2C B6C B10C 113.84(17) ?
C1C C2C B6C B10C -138.10(15) ?
B11C C2C B6C B10C -36.46(15) ?
B3C C2C B6C B10C -106.43(16) ?
C3C C1C B6C C2C 112.95(17) ?
B4C C1C B6C C2C -101.68(16) ?
B5C C1C B6C C2C -138.27(15) ?
B3C C1C B6C C2C -31.77(14) ?
C3C C1C B6C B9C -149.31(16) ?
C2C C1C B6C B9C 97.74(15) ?
B4C C1C B6C B9C -3.9(2) ?
B5C C1C B6C B9C -40.52(14) ?
B3C C1C B6C B9C 65.97(18) ?
C3C C1C B6C B5C -108.79(17) ?
C2C C1C B6C B5C 138.27(15) ?
B4C C1C B6C B5C 36.59(15) ?
B3C C1C B6C B5C 106.50(16) ?
C3C C1C B6C B10C 148.62(16) ?
C2C C1C B6C B10C 35.67(13) ?
B4C C1C B6C B10C -66.01(18) ?
B5C C1C B6C B10C -102.60(15) ?
B3C C1C B6C B10C 3.90(19) ?
C1C B5C B6C C2C 34.94(12) ?
B8C B5C B6C C2C -61.20(18) ?
B9C B5C B6C C2C -98.36(15) ?
B4C B5C B6C C2C 1.98(18) ?
B8C B5C B6C C1C -96.13(16) ?
B9C B5C B6C C1C -133.30(15) ?
B4C B5C B6C C1C -32.96(13) ?
C1C B5C B6C B9C 133.30(15) ?
B8C B5C B6C B9C 37.16(15) ?
B4C B5C B6C B9C 100.34(16) ?
C1C B5C B6C B10C 95.33(15) ?
B8C B5C B6C B10C -0.8(2) ?
B9C B5C B6C B10C -37.97(14) ?
B4C B5C B6C B10C 62.37(18) ?
C1C B3C B7C B11C 98.01(15) ?
C2C B3C B7C B11C 39.26(13) ?
B4C B3C B7C B11C 137.45(16) ?
C1C B3C B7C B4C -39.44(13) ?
C2C B3C B7C B4C -98.19(15) ?
B11C B3C B7C B4C -137.45(16) ?
C1C B3C B7C B8C -2.56(18) ?
C2C B3C B7C B8C -61.31(18) ?
B4C B3C B7C B8C 36.88(14) ?
B11C B3C B7C B8C -100.56(17) ?
C1C B3C B7C B12C 61.04(18) ?
C2C B3C B7C B12C 2.29(19) ?
B4C B3C B7C B12C 100.48(17) ?
B11C B3C B7C B12C -36.97(15) ?
C1C B4C B7C B3C 40.28(13) ?
B8C B4C B7C B3C 138.72(16) ?
B5C B4C B7C B3C 101.39(16) ?
C1C B4C B7C B11C 1.9(2) ?
B8C B4C B7C B11C 100.30(17) ?
B3C B4C B7C B11C -38.42(15) ?
B5C B4C B7C B11C 62.96(19) ?
C1C B4C B7C B8C -98.44(16) ?
B3C B4C B7C B8C -138.72(16) ?
B5C B4C B7C B8C -37.33(14) ?
C1C B4C B7C B12C -61.50(18) ?
B8C B4C B7C B12C 36.94(14) ?
B3C B4C B7C B12C -101.77(17) ?
B5C B4C B7C B12C -0.4(2) ?
C1C B4C B8C B5C -39.41(13) ?
B7C B4C B8C B5C -138.21(16) ?
B3C B4C B8C B5C -101.45(16) ?
C1C B4C B8C B12C 61.74(18) ?
B7C B4C B8C B12C -37.06(15) ?
B3C B4C B8C B12C -0.3(2) ?
B5C B4C B8C B12C 101.15(17) ?
C1C B4C B8C B9C -1.99(19) ?
B7C B4C B8C B9C -100.79(17) ?
B3C B4C B8C B9C -64.03(19) ?
B5C B4C B8C B9C 37.41(14) ?
C1C B4C B8C B7C 98.80(15) ?
B3C B4C B8C B7C 36.76(14) ?
B5C B4C B8C B7C 138.21(16) ?
C1C B5C B8C B4C 39.27(13) ?
B9C B5C B8C B4C 138.26(16) ?
B6C B5C B8C B4C 101.46(16) ?
C1C B5C B8C B12C -61.77(18) ?
B9C B5C B8C B12C 37.22(15) ?
B6C B5C B8C B12C 0.4(2) ?
B4C B5C B8C B12C -101.04(17) ?
C1C B5C B8C B9C -98.99(15) ?
B6C B5C B8C B9C -36.80(14) ?
B4C B5C B8C B9C -138.26(16) ?
C1C B5C B8C B7C 1.86(19) ?
B9C B5C B8C B7C 100.85(17) ?
B6C B5C B8C B7C 64.04(19) ?
B4C B5C B8C B7C -37.41(14) ?
B3C B7C B8C B4C -37.20(14) ?
B11C B7C B8C B4C -101.37(16) ?
B12C B7C B8C B4C -138.65(16) ?
B3C B7C B8C B5C 0.5(2) ?
B11C B7C B8C B5C -63.70(19) ?
B4C B7C B8C B5C 37.67(14) ?
B12C B7C B8C B5C -100.98(16) ?
B3C B7C B8C B12C 101.45(16) ?
B11C B7C B8C B12C 37.28(14) ?
B4C B7C B8C B12C 138.65(16) ?
B3C B7C B8C B9C 63.99(19) ?
B11C B7C B8C B9C -0.2(2) ?
B4C B7C B8C B9C 101.19(16) ?
B12C B7C B8C B9C -37.46(14) ?
C2C B6C B9C B5C 98.00(15) ?
C1C B6C B9C B5C 39.44(13) ?
B10C B6C B9C B5C 137.48(16) ?
C2C B6C B9C B10C -39.48(13) ?
C1C B6C B9C B10C -98.04(15) ?
B5C B6C B9C B10C -137.48(16) ?
C2C B6C B9C B8C 60.94(18) ?
C1C B6C B9C B8C 2.38(19) ?
B5C B6C B9C B8C -37.06(15) ?
B10C B6C B9C B8C 100.42(17) ?
C2C B6C B9C B12C -2.59(18) ?
C1C B6C B9C B12C -61.15(18) ?
B5C B6C B9C B12C -100.59(17) ?
B10C B6C B9C B12C 36.89(14) ?
C1C B5C B9C B6C -40.46(13) ?
B8C B5C B9C B6C -138.55(16) ?
B4C B5C B9C B6C -101.39(16) ?
C1C B5C B9C B10C -2.14(19) ?
B8C B5C B9C B10C -100.23(17) ?
B6C B5C B9C B10C 38.32(15) ?
B4C B5C B9C B10C -63.06(19) ?
C1C B5C B9C B8C 98.09(16) ?
B6C B5C B9C B8C 138.55(16) ?
B4C B5C B9C B8C 37.16(14) ?
C1C B5C B9C B12C 61.06(18) ?
B8C B5C B9C B12C -37.03(15) ?
B6C B5C B9C B12C 101.52(17) ?
B4C B5C B9C B12C 0.14(19) ?
B4C B8C B9C B6C -0.3(2) ?
B5C B8C B9C B6C 37.37(14) ?
B12C B8C B9C B6C -101.17(17) ?
B7C B8C B9C B6C -63.75(19) ?
B4C B8C B9C B5C -37.65(14) ?
B12C B8C B9C B5C -138.54(16) ?
B7C B8C B9C B5C -101.12(17) ?
B4C B8C B9C B10C 63.74(19) ?
B5C B8C B9C B10C 101.39(16) ?
B12C B8C B9C B10C -37.15(14) ?
B7C B8C B9C B10C 0.3(2) ?
B4C B8C B9C B12C 100.89(17) ?
B5C B8C B9C B12C 138.54(16) ?
B7C B8C B9C B12C 37.42(14) ?
C4C C2C B10C B12C 153.33(17) ?
C1C C2C B10C B12C -63.67(18) ?
B11C C2C B10C B12C 39.97(14) ?
B3C C2C B10C B12C 3.7(2) ?
B6C C2C B10C B12C -102.81(16) ?
C4C C2C B10C B9C -144.14(17) ?
C1C C2C B10C B9C -1.13(19) ?
B11C C2C B10C B9C 102.50(16) ?
B3C C2C B10C B9C 66.27(19) ?
B6C C2C B10C B9C -40.28(14) ?
C4C C2C B10C B11C 113.36(19) ?
C1C C2C B10C B11C -103.64(16) ?
B3C C2C B10C B11C -36.23(15) ?
B6C C2C B10C B11C -142.78(15) ?
C4C C2C B10C B6C -103.86(19) ?
C1C C2C B10C B6C 39.14(14) ?
B11C C2C B10C B6C 142.78(15) ?
B3C C2C B10C B6C 106.54(16) ?
B6C B9C B10C C2C 40.31(13) ?
B5C B9C B10C C2C 2.0(2) ?
B8C B9C B10C C2C -61.20(18) ?
B12C B9C B10C C2C -98.44(16) ?
B6C B9C B10C B12C 138.75(15) ?
B5C B9C B10C B12C 100.45(17) ?
B8C B9C B10C B12C 37.24(14) ?
B6C B9C B10C B11C 101.27(16) ?
B5C B9C B10C B11C 62.96(19) ?
B8C B9C B10C B11C -0.25(19) ?
B12C B9C B10C B11C -37.49(14) ?
B5C B9C B10C B6C -38.30(14) ?
B8C B9C B10C B6C -101.51(16) ?
B12C B9C B10C B6C -138.75(15) ?
C1C B6C B10C C2C -35.06(12) ?
B9C B6C B10C C2C -133.33(15) ?
B5C B6C B10C C2C -95.36(15) ?
C2C B6C B10C B12C 96.25(16) ?
C1C B6C B10C B12C 61.19(18) ?
B9C B6C B10C B12C -37.08(14) ?
B5C B6C B10C B12C 0.9(2) ?
C2C B6C B10C B9C 133.33(15) ?
C1C B6C B10C B9C 98.26(15) ?
B5C B6C B10C B9C 37.97(14) ?
C2C B6C B10C B11C 32.90(14) ?
C1C B6C B10C B11C -2.16(19) ?
B9C B6C B10C B11C -100.43(17) ?
B5C B6C B10C B11C -62.46(19) ?
C4C C2C B11C B7C 145.78(17) ?
C1C C2C B11C B7C 1.2(2) ?
B10C C2C B11C B7C -102.68(17) ?
B3C C2C B11C B7C 40.23(14) ?
B6C C2C B11C B7C -66.42(19) ?
C4C C2C B11C B12C -151.57(17) ?
C1C C2C B11C B12C 63.86(18) ?
B10C C2C B11C B12C -40.03(14) ?
B3C C2C B11C B12C 102.87(16) ?
B6C C2C B11C B12C -3.8(2) ?
C4C C2C B11C B10C -111.54(19) ?
C1C C2C B11C B10C 103.89(16) ?
B3C C2C B11C B10C 142.90(16) ?
B6C C2C B11C B10C 36.26(15) ?
C4C C2C B11C B3C 105.56(19) ?
C1C C2C B11C B3C -39.01(14) ?
B10C C2C B11C B3C -142.90(16) ?
B6C C2C B11C B3C -106.65(16) ?
B3C B7C B11C C2C -40.21(14) ?
B4C B7C B11C C2C -1.9(2) ?
B8C B7C B11C C2C 61.27(18) ?
B12C B7C B11C C2C 98.59(16) ?
B3C B7C B11C B12C -138.80(16) ?
B4C B7C B11C B12C -100.48(17) ?
B8C B7C B11C B12C -37.32(14) ?
B3C B7C B11C B10C -101.45(16) ?
B4C B7C B11C B10C -63.13(19) ?
B8C B7C B11C B10C 0.0(2) ?
B12C B7C B11C B10C 37.35(14) ?
B4C B7C B11C B3C 38.32(15) ?
B8C B7C B11C B3C 101.48(16) ?
B12C B7C B11C B3C 138.80(16) ?
B12C B10C B11C C2C -133.94(15) ?
B9C B10C B11C C2C -96.20(16) ?
B6C B10C B11C C2C -33.33(14) ?
C2C B10C B11C B7C 96.33(16) ?
B12C B10C B11C B7C -37.60(14) ?
B9C B10C B11C B7C 0.1(2) ?
B6C B10C B11C B7C 63.01(19) ?
C2C B10C B11C B12C 133.94(15) ?
B9C B10C B11C B12C 37.74(14) ?
B6C B10C B11C B12C 100.61(16) ?
C2C B10C B11C B3C 33.26(14) ?
B12C B10C B11C B3C -100.67(16) ?
B9C B10C B11C B3C -62.94(19) ?
B6C B10C B11C B3C -0.1(2) ?
C1C B3C B11C C2C 35.20(13) ?
B7C B3C B11C C2C 133.50(16) ?
B4C B3C B11C C2C 95.57(15) ?
C1C B3C B11C B7C -98.30(15) ?
C2C B3C B11C B7C -133.50(16) ?
B4C B3C B11C B7C -37.93(14) ?
C1C B3C B11C B12C -61.20(18) ?
C2C B3C B11C B12C -96.40(16) ?
B7C B3C B11C B12C 37.10(15) ?
B4C B3C B11C B12C -0.8(2) ?
C1C B3C B11C B10C 2.27(19) ?
C2C B3C B11C B10C -32.93(14) ?
B7C B3C B11C B10C 100.57(17) ?
B4C B3C B11C B10C 62.64(18) ?
C2C B11C B12C B10C 39.41(13) ?
B7C B11C B12C B10C 138.21(16) ?
B3C B11C B12C B10C 101.52(16) ?
C2C B11C B12C B8C -61.47(19) ?
B7C B11C B12C B8C 37.33(15) ?
B10C B11C B12C B8C -100.88(17) ?
B3C B11C B12C B8C 0.6(2) ?
C2C B11C B12C B7C -98.81(15) ?
B10C B11C B12C B7C -138.21(16) ?
B3C B11C B12C B7C -36.69(14) ?
C2C B11C B12C B9C 1.85(19) ?
B7C B11C B12C B9C 100.66(16) ?
B10C B11C B12C B9C -37.55(14) ?
B3C B11C B12C B9C 63.97(19) ?
C2C B10C B12C B11C -39.26(14) ?
B9C B10C B12C B11C -137.97(15) ?
B6C B10C B12C B11C -101.32(16) ?
C2C B10C B12C B8C 61.42(19) ?
B9C B10C B12C B8C -37.29(15) ?
B11C B10C B12C B8C 100.68(17) ?
B6C B10C B12C B8C -0.6(2) ?
C2C B10C B12C B7C -2.0(2) ?
B9C B10C B12C B7C -100.71(17) ?
B11C B10C B12C B7C 37.26(15) ?
B6C B10C B12C B7C -64.07(19) ?
C2C B10C B12C B9C 98.71(16) ?
B11C B10C B12C B9C 137.97(15) ?
B6C B10C B12C B9C 36.65(14) ?
B4C B8C B12C B11C -0.2(2) ?
B5C B8C B12C B11C 63.9(2) ?
B9C B8C B12C B11C 101.01(17) ?
B7C B8C B12C B11C -37.22(15) ?
B4C B8C B12C B10C -63.94(19) ?
B5C B8C B12C B10C 0.1(2) ?
B9C B8C B12C B10C 37.28(15) ?
B7C B8C B12C B10C -100.95(17) ?
B4C B8C B12C B7C 37.00(14) ?
B5C B8C B12C B7C 101.09(17) ?
B9C B8C B12C B7C 138.23(16) ?
B4C B8C B12C B9C -101.23(16) ?
B5C B8C B12C B9C -37.14(15) ?
B7C B8C B12C B9C -138.23(16) ?
B3C B7C B12C B11C 37.32(15) ?
B4C B7C B12C B11C 101.34(16) ?
B8C B7C B12C B11C 138.17(16) ?
B3C B7C B12C B10C -0.2(2) ?
B11C B7C B12C B10C -37.52(15) ?
B4C B7C B12C B10C 63.82(19) ?
B8C B7C B12C B10C 100.65(17) ?
B3C B7C B12C B8C -100.86(16) ?
B11C B7C B12C B8C -138.17(16) ?
B4C B7C B12C B8C -36.83(14) ?
B3C B7C B12C B9C -63.56(19) ?
B11C B7C B12C B9C -100.87(16) ?
B4C B7C B12C B9C 0.5(2) ?
B8C B7C B12C B9C 37.30(14) ?
B6C B9C B12C B11C 0.5(2) ?
B5C B9C B12C B11C -63.53(19) ?
B10C B9C B12C B11C 37.74(14) ?
B8C B9C B12C B11C -100.49(16) ?
B6C B9C B12C B10C -37.24(14) ?
B5C B9C B12C B10C -101.27(16) ?
B8C B9C B12C B10C -138.23(16) ?
B6C B9C B12C B8C 100.99(16) ?
B5C B9C B12C B8C 36.96(14) ?
B10C B9C B12C B8C 138.23(16) ?
B6C B9C B12C B7C 63.65(19) ?
B5C B9C B12C B7C -0.4(2) ?
B10C B9C B12C B7C 100.89(17) ?
B8C B9C B12C B7C -37.33(15) ?
C3D C1D C2D C4D 1.2(2) y
C2D C1D C3D O1D -105.25(19) y
C2D C1D C3D O2D 77.0(2) y
B5D C1D C3D O2D -63.3(3) ?
B4D C1D C3D O2D -137.7(2) ?
B3D C1D C3D O2D 149.10(19) ?
B6D C1D C3D O2D 7.3(3) ?
B5D C1D C3D O1D 114.50(19) ?
B4D C1D C3D O1D 40.1(2) ?
B3D C1D C3D O1D -33.1(2) ?
B6D C1D C3D O1D -174.90(16) ?
B5D C1D C2D C4D 144.33(17) ?
B4D C1D C2D C4D -147.05(17) ?
B3D C1D C2D C4D -107.44(18) ?
B6D C1D C2D C4D 105.76(18) ?
C3D C1D C2D B7D 147.76(16) ?
B5D C1D C2D B7D -69.14(18) ?
B4D C1D C2D B7D -0.5(2) ?
B3D C1D C2D B7D 39.09(14) ?
B6D C1D C2D B7D -107.70(16) ?
C3D C1D C2D B11D -144.35(16) ?
B5D C1D C2D B11D -1.3(2) ?
B4D C1D C2D B11D 67.37(18) ?
B3D C1D C2D B11D 106.98(16) ?
B6D C1D C2D B11D -39.82(14) ?
C3D C1D C2D B6D -104.54(18) ?
B5D C1D C2D B6D 38.57(15) ?
B4D C1D C2D B6D 107.19(16) ?
B3D C1D C2D B6D 146.79(15) ?
C3D C1D C2D B3D 108.67(17) ?
B5D C1D C2D B3D -108.23(16) ?
B4D C1D C2D B3D -39.61(15) ?
B6D C1D C2D B3D -146.79(15) ?
C1D C2D C4D O3D 29.7(2) y
C1D C2D C4D O4D -150.0(2) y
B7D C2D C4D O4D 67.2(3) ?
B11D C2D C4D O4D -7.8(3) ?
B6D C2D C4D O4D -79.6(2) ?
B3D C2D C4D O4D 140.1(2) ?
B7D C2D C4D O3D -113.0(2) ?
B11D C2D C4D O3D 171.91(18) ?
B6D C2D C4D O3D 100.1(2) ?
B3D C2D C4D O3D -40.1(2) ?
C3D C1D B3D C2D -109.74(17) ?
B5D C1D B3D C2D 101.48(16) ?
B4D C1D B3D C2D 138.12(15) ?
B6D C1D B3D C2D 32.03(14) ?
C3D C1D B3D B8D 152.79(16) ?
C2D C1D B3D B8D -97.47(15) ?
B5D C1D B3D B8D 4.0(2) ?
B4D C1D B3D B8D 40.66(14) ?
B6D C1D B3D B8D -65.44(18) ?
C3D C1D B3D B4D 112.13(18) ?
C2D C1D B3D B4D -138.12(15) ?
B5D C1D B3D B4D -36.64(15) ?
B6D C1D B3D B4D -106.10(17) ?
C3D C1D B3D B7D -145.03(16) ?
C2D C1D B3D B7D -35.29(13) ?
B5D C1D B3D B7D 66.20(19) ?
B4D C1D B3D B7D 102.84(16) ?
B6D C1D B3D B7D -3.26(19) ?
C4D C2D B3D C1D 108.43(17) ?
B7D C2D B3D C1D -138.30(15) ?
B11D C2D B3D C1D -101.61(16) ?
B6D C2D B3D C1D -32.16(14) ?
C4D C2D B3D B8D -153.63(16) ?
C1D C2D B3D B8D 97.94(15) ?
B7D C2D B3D B8D -40.37(14) ?
B11D C2D B3D B8D -3.7(2) ?
B6D C2D B3D B8D 65.77(18) ?
C4D C2D B3D B4D 144.14(16) ?
C1D C2D B3D B4D 35.71(13) ?
B7D C2D B3D B4D -102.59(16) ?
B11D C2D B3D B4D -65.90(18) ?
B6D C2D B3D B4D 3.55(19) ?
C4D C2D B3D B7D -113.26(18) ?
C1D C2D B3D B7D 138.30(15) ?
B11D C2D B3D B7D 36.69(15) ?
B6D C2D B3D B7D 106.14(17) ?
C3D C1D B4D B9D 149.04(17) ?
C2D C1D B4D B9D -63.37(18) ?
B5D C1D B4D B9D 39.96(15) ?
B3D C1D B4D B9D -102.85(16) ?
B6D C1D B4D B9D 3.9(2) ?
C3D C1D B4D B8D -148.43(17) ?
C2D C1D B4D B8D -0.8(2) ?
B5D C1D B4D B8D 102.49(17) ?
B3D C1D B4D B8D -40.32(14) ?
B6D C1D B4D B8D 66.40(19) ?
C3D C1D B4D B3D -108.11(18) ?
C2D C1D B4D B3D 39.48(14) ?
B5D C1D B4D B3D 142.81(16) ?
B6D C1D B4D B3D 106.72(16) ?
C3D C1D B4D B5D 109.08(19) ?
C2D C1D B4D B5D -103.33(16) ?
B3D C1D B4D B5D -142.81(16) ?
B6D C1D B4D B5D -36.09(15) ?
C2D B3D B4D C1D -35.10(12) ?
B8D B3D B4D C1D -133.28(15) ?
B7D B3D B4D C1D -95.08(15) ?
C1D B3D B4D B9D 96.12(16) ?
C2D B3D B4D B9D 61.02(18) ?
B8D B3D B4D B9D -37.16(15) ?
B7D B3D B4D B9D 1.04(19) ?
C1D B3D B4D B8D 133.28(15) ?
C2D B3D B4D B8D 98.18(15) ?
B7D B3D B4D B8D 38.19(14) ?
C1D B3D B4D B5D 32.76(14) ?
C2D B3D B4D B5D -2.34(19) ?
B8D B3D B4D B5D -100.52(17) ?
B7D B3D B4D B5D -62.32(18) ?
C3D C1D B5D B6D 104.98(18) ?
C2D C1D B5D B6D -38.20(14) ?
B4D C1D B5D B6D -142.74(15) ?
B3D C1D B5D B6D -106.41(16) ?
C3D C1D B5D B9D -152.26(16) ?
C2D C1D B5D B9D 64.56(19) ?
B4D C1D B5D B9D -39.98(15) ?
B3D C1D B5D B9D -3.7(2) ?
B6D C1D B5D B9D 102.76(17) ?
C3D C1D B5D B10D 145.20(16) ?
C2D C1D B5D B10D 2.0(2) ?
B4D C1D B5D B10D -102.52(17) ?
B3D C1D B5D B10D -66.19(19) ?
B6D C1D B5D B10D 40.22(14) ?
C3D C1D B5D B4D -112.28(18) ?
C2D C1D B5D B4D 104.54(16) ?
B3D C1D B5D B4D 36.33(15) ?
B6D C1D B5D B4D 142.74(15) ?
B9D B4D B5D C1D -133.95(16) ?
B8D B4D B5D C1D -96.08(16) ?
B3D B4D B5D C1D -33.21(14) ?
C1D B4D B5D B6D 33.76(14) ?
B9D B4D B5D B6D -100.18(17) ?
B8D B4D B5D B6D -62.32(19) ?
B3D B4D B5D B6D 0.6(2) ?
C1D B4D B5D B9D 133.95(16) ?
B8D B4D B5D B9D 37.86(15) ?
B3D B4D B5D B9D 100.74(17) ?
C1D B4D B5D B10D 96.81(17) ?
B9D B4D B5D B10D -37.14(16) ?
B8D B4D B5D B10D 0.7(2) ?
B3D B4D B5D B10D 63.6(2) ?
C4D C2D B6D C1D -109.47(17) ?
B7D C2D B6D C1D 101.38(16) ?
B11D C2D B6D C1D 137.63(15) ?
B3D C2D B6D C1D 31.83(14) ?
C4D C2D B6D B10D 152.93(16) ?
C1D C2D B6D B10D -97.61(16) ?
B7D C2D B6D B10D 3.8(2) ?
B11D C2D B6D B10D 40.02(15) ?
B3D C2D B6D B10D -65.78(18) ?
C4D C2D B6D B5D -144.50(16) ?
C1D C2D B6D B5D -35.04(13) ?
B7D C2D B6D B5D 66.35(18) ?
B11D C2D B6D B5D 102.59(16) ?
B3D C2D B6D B5D -3.21(19) ?
C4D C2D B6D B11D 112.91(17) ?
C1D C2D B6D B11D -137.63(15) ?
B7D C2D B6D B11D -36.24(15) ?
B3D C2D B6D B11D -105.80(16) ?
C3D C1D B6D C2D 110.59(17) ?
B5D C1D B6D C2D -138.78(15) ?
B4D C1D B6D C2D -102.21(16) ?
B3D C1D B6D C2D -32.37(14) ?
C3D C1D B6D B10D -151.17(16) ?
C2D C1D B6D B10D 98.24(16) ?
B5D C1D B6D B10D -40.55(15) ?
B4D C1D B6D B10D -4.0(2) ?
B3D C1D B6D B10D 65.87(19) ?
C3D C1D B6D B5D -110.62(18) ?
C2D C1D B6D B5D 138.78(15) ?
B4D C1D B6D B5D 36.57(15) ?
B3D C1D B6D B5D 106.41(17) ?
C3D C1D B6D B11D 146.72(16) ?
C2D C1D B6D B11D 36.13(13) ?
B5D C1D B6D B11D -102.65(17) ?
B4D C1D B6D B11D -66.09(19) ?
B3D C1D B6D B11D 3.8(2) ?
C1D B5D B6D C2D 34.60(13) ?
B9D B5D B6D C2D -61.97(18) ?
B10D B5D B6D C2D -98.97(16) ?
B4D B5D B6D C2D 1.5(2) ?
B9D B5D B6D C1D -96.57(17) ?
B10D B5D B6D C1D -133.57(16) ?
B4D B5D B6D C1D -33.10(14) ?
C1D B5D B6D B10D 133.57(16) ?
B9D B5D B6D B10D 37.00(15) ?
B4D B5D B6D B10D 100.47(17) ?
C1D B5D B6D B11D 95.22(16) ?
B9D B5D B6D B11D -1.3(2) ?
B10D B5D B6D B11D -38.34(15) ?
B4D B5D B6D B11D 62.13(19) ?
C4D C2D B7D B12D -150.99(17) ?
C1D C2D B7D B12D 63.89(18) ?
B11D C2D B7D B12D -39.93(14) ?
B6D C2D B7D B12D -3.9(2) ?
B3D C2D B7D B12D 102.37(16) ?
C4D C2D B7D B11D -111.05(19) ?
C1D C2D B7D B11D 103.83(16) ?
B6D C2D B7D B11D 36.07(15) ?
B3D C2D B7D B11D 142.30(16) ?
C4D C2D B7D B8D 146.75(17) ?
C1D C2D B7D B8D 1.63(19) ?
B11D C2D B7D B8D -102.20(17) ?
B6D C2D B7D B8D -66.12(18) ?
B3D C2D B7D B8D 40.10(14) ?
C4D C2D B7D B3D 106.65(19) ?
C1D C2D B7D B3D -38.47(14) ?
B11D C2D B7D B3D -142.30(16) ?
B6D C2D B7D B3D -106.23(16) ?
C1D B3D B7D C2D 34.90(13) ?
B8D B3D B7D C2D 133.55(16) ?
B4D B3D B7D C2D 95.34(15) ?
C1D B3D B7D B12D -61.83(17) ?
C2D B3D B7D B12D -96.74(16) ?
B8D B3D B7D B12D 36.81(14) ?
B4D B3D B7D B12D -1.40(19) ?
C1D B3D B7D B11D 1.36(19) ?
C2D B3D B7D B11D -33.55(14) ?
B8D B3D B7D B11D 100.00(17) ?
B4D B3D B7D B11D 61.79(18) ?
C1D B3D B7D B8D -98.64(16) ?
C2D B3D B7D B8D -133.55(16) ?
B4D B3D B7D B8D -38.21(14) ?
C1D B3D B8D B4D -39.59(13) ?
C2D B3D B8D B4D -98.23(15) ?
B7D B3D B8D B4D -137.30(16) ?
C1D B3D B8D B12D 60.71(18) ?
C2D B3D B8D B12D 2.06(19) ?
B4D B3D B8D B12D 100.29(17) ?
B7D B3D B8D B12D -37.01(15) ?
C1D B3D B8D B7D 97.71(15) ?
C2D B3D B8D B7D 39.07(13) ?
B4D B3D B8D B7D 137.30(16) ?
C1D B3D B8D B9D -2.62(19) ?
C2D B3D B8D B9D -61.26(18) ?
B4D B3D B8D B9D 36.97(15) ?
B7D B3D B8D B9D -100.33(17) ?
C1D B4D B8D B3D 40.29(13) ?
B9D B4D B8D B3D 138.67(16) ?
B5D B4D B8D B3D 101.04(16) ?
C1D B4D B8D B12D -61.53(19) ?
B9D B4D B8D B12D 36.85(15) ?
B3D B4D B8D B12D -101.82(16) ?
B5D B4D B8D B12D -0.8(2) ?
C1D B4D B8D B7D 1.8(2) ?
B9D B4D B8D B7D 100.20(17) ?
B3D B4D B8D B7D -38.47(14) ?
B5D B4D B8D B7D 62.57(19) ?
C1D B4D B8D B9D -98.38(16) ?
B3D B4D B8D B9D -138.67(16) ?
B5D B4D B8D B9D -37.63(15) ?
C2D B7D B8D B3D -40.48(13) ?
B12D B7D B8D B3D -138.79(16) ?
B11D B7D B8D B3D -101.85(16) ?
C2D B7D B8D B4D -2.1(2) ?
B12D B7D B8D B4D -100.43(17) ?
B11D B7D B8D B4D -63.49(19) ?
B3D B7D B8D B4D 38.36(14) ?
C2D B7D B8D B12D 98.31(16) ?
B11D B7D B8D B12D 36.93(14) ?
B3D B7D B8D B12D 138.79(16) ?
C2D B7D B8D B9D 61.08(18) ?
B12D B7D B8D B9D -37.23(14) ?
B11D B7D B8D B9D -0.3(2) ?
B3D B7D B8D B9D 101.55(16) ?
C1D B4D B9D B12D 61.66(19) ?
B8D B4D B9D B12D -37.01(15) ?
B3D B4D B9D B12D -0.3(2) ?
B5D B4D B9D B12D 100.80(18) ?
C1D B4D B9D B5D -39.14(14) ?
B8D B4D B9D B5D -137.82(16) ?
B3D B4D B9D B5D -101.08(16) ?
C1D B4D B9D B10D -2.1(2) ?
B8D B4D B9D B10D -100.81(18) ?
B3D B4D B9D B10D -64.1(2) ?
B5D B4D B9D B10D 37.00(16) ?
C1D B4D B9D B8D 98.68(16) ?
B3D B4D B9D B8D 36.74(14) ?
B5D B4D B9D B8D 137.82(16) ?
C1D B5D B9D B12D -61.65(19) ?
B6D B5D B9D B12D 1.2(2) ?
B10D B5D B9D B12D 37.76(16) ?
B4D B5D B9D B12D -100.94(17) ?
C1D B5D B9D B4D 39.30(14) ?
B6D B5D B9D B4D 102.11(17) ?
B10D B5D B9D B4D 138.71(17) ?
C1D B5D B9D B10D -99.41(17) ?
B6D B5D B9D B10D -36.60(15) ?
B4D B5D B9D B10D -138.71(17) ?
C1D B5D B9D B8D 1.7(2) ?
B6D B5D B9D B8D 64.5(2) ?
B10D B5D B9D B8D 101.12(18) ?
B4D B5D B9D B8D -37.59(15) ?
B3D B8D B9D B12D 101.39(16) ?
B4D B8D B9D B12D 138.60(16) ?
B7D B8D B9D B12D 37.33(14) ?
B3D B8D B9D B4D -37.21(14) ?
B12D B8D B9D B4D -138.60(16) ?
B7D B8D B9D B4D -101.26(16) ?
B3D B8D B9D B5D 0.6(2) ?
B4D B8D B9D B5D 37.81(15) ?
B12D B8D B9D B5D -100.79(18) ?
B7D B8D B9D B5D -63.45(19) ?
B3D B8D B9D B10D 63.97(19) ?
B4D B8D B9D B10D 101.17(17) ?
B12D B8D B9D B10D -37.42(15) ?
B7D B8D B9D B10D -0.1(2) ?
C2D B6D B10D B11D -39.09(14) ?
C1D B6D B10D B11D -97.86(15) ?
B5D B6D B10D B11D -137.06(16) ?
C2D B6D B10D B5D 97.97(16) ?
C1D B6D B10D B5D 39.20(14) ?
B11D B6D B10D B5D 137.06(16) ?
C2D B6D B10D B9D 61.09(19) ?
C1D B6D B10D B9D 2.3(2) ?
B5D B6D B10D B9D -36.88(16) ?
B11D B6D B10D B9D 100.18(17) ?
C2D B6D B10D B12D -2.0(2) ?
C1D B6D B10D B12D -60.79(19) ?
B5D B6D B10D B12D -99.99(18) ?
B11D B6D B10D B12D 37.07(15) ?
C1D B5D B10D B6D -40.61(14) ?
B9D B5D B10D B6D -138.77(17) ?
B4D B5D B10D B6D -101.83(17) ?
C1D B5D B10D B11D -2.0(2) ?
B6D B5D B10D B11D 38.58(15) ?
B9D B5D B10D B11D -100.19(17) ?
B4D B5D B10D B11D -63.2(2) ?
C1D B5D B10D B9D 98.16(17) ?
B6D B5D B10D B9D 138.77(17) ?
B4D B5D B10D B9D 36.94(15) ?
C1D B5D B10D B12D 60.8(2) ?
B6D B5D B10D B12D 101.44(18) ?
B9D B5D B10D B12D -37.33(15) ?
B4D B5D B10D B12D -0.4(2) ?
B12D B9D B10D B6D -100.82(18) ?
B4D B9D B10D B6D -0.1(2) ?
B5D B9D B10D B6D 37.03(15) ?
B8D B9D B10D B6D -63.5(2) ?
B12D B9D B10D B11D -36.85(15) ?
B4D B9D B10D B11D 63.8(2) ?
B5D B9D B10D B11D 101.01(17) ?
B8D B9D B10D B11D 0.4(2) ?
B12D B9D B10D B5D -137.85(17) ?
B4D B9D B10D B5D -37.18(15) ?
B8D B9D B10D B5D -100.56(17) ?
B4D B9D B10D B12D 100.67(17) ?
B5D B9D B10D B12D 137.85(17) ?
B8D B9D B10D B12D 37.29(15) ?
C4D C2D B11D B12D 152.53(17) ?
C1D C2D B11D B12D -63.00(18) ?
B7D C2D B11D B12D 40.23(14) ?
B6D C2D B11D B12D -102.64(17) ?
B3D C2D B11D B12D 3.7(2) ?
C4D C2D B11D B10D -144.57(17) ?
C1D C2D B11D B10D -0.10(19) ?
B7D C2D B11D B10D 103.13(16) ?
B6D C2D B11D B10D -39.74(14) ?
B3D C2D B11D B10D 66.60(19) ?
C4D C2D B11D B7D 112.30(19) ?
C1D C2D B11D B7D -103.23(16) ?
B6D C2D B11D B7D -142.86(16) ?
B3D C2D B11D B7D -36.53(15) ?
C4D C2D B11D B6D -104.84(19) ?
C1D C2D B11D B6D 39.64(14) ?
B7D C2D B11D B6D 142.86(16) ?
B3D C2D B11D B6D 106.34(16) ?
B6D B10D B11D C2D 39.75(14) ?
B5D B10D B11D C2D 1.3(2) ?
B9D B10D B11D C2D -61.81(18) ?
B12D B10D B11D C2D -98.66(16) ?
B6D B10D B11D B12D 138.40(16) ?
B5D B10D B11D B12D 99.99(17) ?
B9D B10D B11D B12D 36.85(15) ?
B6D B10D B11D B7D 100.92(16) ?
B5D B10D B11D B7D 62.50(19) ?
B9D B10D B11D B7D -0.6(2) ?
B12D B10D B11D B7D -37.48(14) ?
B5D B10D B11D B6D -38.41(15) ?
B9D B10D B11D B6D -101.55(17) ?
B12D B10D B11D B6D -138.40(16) ?
B12D B7D B11D C2D 133.91(16) ?
B8D B7D B11D C2D 96.81(16) ?
B3D B7D B11D C2D 34.05(14) ?
C2D B7D B11D B12D -133.91(16) ?
B8D B7D B11D B12D -37.10(14) ?
B3D B7D B11D B12D -99.87(17) ?
C2D B7D B11D B10D -96.23(16) ?
B12D B7D B11D B10D 37.68(15) ?
B8D B7D B11D B10D 0.6(2) ?
B3D B7D B11D B10D -62.18(19) ?
C2D B7D B11D B6D -33.23(14) ?
B12D B7D B11D B6D 100.69(18) ?
B8D B7D B11D B6D 63.59(19) ?
B3D B7D B11D B6D 0.8(2) ?
C1D B6D B11D C2D -35.47(13) ?
B10D B6D B11D C2D -134.09(16) ?
B5D B6D B11D C2D -95.58(16) ?
C2D B6D B11D B12D 96.60(16) ?
C1D B6D B11D B12D 61.13(19) ?
B10D B6D B11D B12D -37.49(15) ?
B5D B6D B11D B12D 1.0(2) ?
C2D B6D B11D B10D 134.09(16) ?
C1D B6D B11D B10D 98.62(16) ?
B5D B6D B11D B10D 38.51(15) ?
C2D B6D B11D B7D 32.85(14) ?
C1D B6D B11D B7D -2.6(2) ?
B10D B6D B11D B7D -101.23(17) ?
B5D B6D B11D B7D -62.7(2) ?
C2D B11D B12D B9D 61.76(19) ?
B10D B11D B12D B9D -37.24(15) ?
B7D B11D B12D B9D 101.13(17) ?
B6D B11D B12D B9D -0.3(2) ?
C2D B11D B12D B7D -39.37(14) ?
B10D B11D B12D B7D -138.36(16) ?
B6D B11D B12D B7D -101.43(16) ?
C2D B11D B12D B8D -2.1(2) ?
B10D B11D B12D B8D -101.14(18) ?
B7D B11D B12D B8D 37.22(15) ?
B6D B11D B12D B8D -64.2(2) ?
C2D B11D B12D B10D 99.00(16) ?
B7D B11D B12D B10D 138.36(16) ?
B6D B11D B12D B10D 36.94(15) ?
B4D B9D B12D B11D -64.3(2) ?
B5D B9D B12D B11D -0.5(2) ?
B10D B9D B12D B11D 37.08(15) ?
B8D B9D B12D B11D -101.25(17) ?
B4D B9D B12D B7D -0.6(2) ?
B5D B9D B12D B7D 63.2(2) ?
B10D B9D B12D B7D 100.78(17) ?
B8D B9D B12D B7D -37.55(14) ?
B4D B9D B12D B8D 36.96(15) ?
B5D B9D B12D B8D 100.72(17) ?
B10D B9D B12D B8D 138.33(16) ?
B4D B9D B12D B10D -101.38(17) ?
B5D B9D B12D B10D -37.61(15) ?
B8D B9D B12D B10D -138.33(16) ?
C2D B7D B12D B11D 39.46(13) ?
B8D B7D B12D B11D 138.51(16) ?
B3D B7D B12D B11D 102.05(16) ?
C2D B7D B12D B9D -61.35(19) ?
B11D B7D B12D B9D -100.82(17) ?
B8D B7D B12D B9D 37.69(15) ?
B3D B7D B12D B9D 1.2(2) ?
C2D B7D B12D B8D -99.04(16) ?
B11D B7D B12D B8D -138.51(16) ?
B3D B7D B12D B8D -36.45(14) ?
C2D B7D B12D B10D 2.3(2) ?
B11D B7D B12D B10D -37.15(15) ?
B8D B7D B12D B10D 101.35(17) ?
B3D B7D B12D B10D 64.90(19) ?
B3D B8D B12D B11D 0.0(2) ?
B4D B8D B12D B11D 63.9(2) ?
B7D B8D B12D B11D -37.27(15) ?
B9D B8D B12D B11D 100.82(17) ?
B3D B8D B12D B9D -100.80(17) ?
B4D B8D B12D B9D -36.89(15) ?
B7D B8D B12D B9D -138.09(16) ?
B3D B8D B12D B7D 37.30(14) ?
B4D B8D B12D B7D 101.20(16) ?
B9D B8D B12D B7D 138.09(16) ?
B3D B8D B12D B10D -63.4(2) ?
B4D B8D B12D B10D 0.5(2) ?
B7D B8D B12D B10D -100.65(17) ?
B9D B8D B12D B10D 37.44(15) ?
B6D B10D B12D B11D -37.49(15) ?
B5D B10D B12D B11D -101.03(17) ?
B9D B10D B12D B11D -138.46(16) ?
B6D B10D B12D B9D 100.97(17) ?
B11D B10D B12D B9D 138.46(16) ?
B5D B10D B12D B9D 37.43(15) ?
B6D B10D B12D B7D -0.2(2) ?
B11D B10D B12D B7D 37.33(15) ?
B5D B10D B12D B7D -63.7(2) ?
B9D B10D B12D B7D -101.13(17) ?
B6D B10D B12D B8D 63.4(2) ?
B11D B10D B12D B8D 100.93(17) ?
B5D B10D B12D B8D -0.1(2) ?
B9D B10D B12D B8D -37.53(15) ?
